data_7225108
loop_
_publ_author_name
'Yawer, Mohd'
'Kariem, Mukaddus'
'Sood, Puneet'
'Sheikh, Haq Nawaz'

_publ_section_title
;
 Lanthanide-based entangled coordination polymers connected by
 thiophene-2,5-dicarboxylate: solvothermal syntheses, crystal structures,
 luminescence and magnetic properties
;
_journal_issue 20
_journal_name_full CrystEngComm
_journal_page_first 3617
_journal_paper_doi 10.1039/C6CE00321D
_journal_volume 18
_journal_year 2016
_chemical_formula_sum 'C79 H79 N5 O44 S9 Sm6'
_chemical_formula_weight 2993.11
_space_group_crystal_system orthorhombic
_space_group_IT_number 33
_space_group_name_Hall 'P 2c -2n'
_space_group_name_H-M_alt 'P n a 21'
_symmetry_space_group_name_Hall 'P 2c -2n'
_symmetry_space_group_name_H-M 'P n a 21'
_atom_sites_solution_hydrogens mixed
_audit_creation_method SHELXL-2014/7
_audit_update_record
;
2015-12-16 deposited with the CCDC.
2016-04-13 downloaded from the CCDC.
;
_cell_angle_alpha 90
_cell_angle_beta 90
_cell_angle_gamma 90
_cell_formula_units_Z 4
_cell_length_a 50.641(3)
_cell_length_b 11.3530(8)
_cell_length_c 17.5277(10)
_cell_measurement_reflns_used 9928
_cell_measurement_temperature 293(2)
_cell_measurement_theta_max 28.6
_cell_measurement_theta_min 2.2
_cell_volume 10077.2(11)
_computing_cell_refinement 'APEX2/SAINT (Bruker, 2004)'
_computing_data_collection 'APEX2 (Bruker, 2004)'
_computing_data_reduction 'SAINT/XPREP (Bruker, 2004)'
_computing_molecular_graphics 'ORTEP3 (Farrugia, 1997) and Mercury (Bruno et al., 2002)'
_computing_publication_material 'SHELXL-2014 (Sheldrick, 2014)'
_computing_structure_refinement 'SHELXL-2014 (Sheldrick, 2014)'
_computing_structure_solution 'SIR92 (Altornare et al., 1993)'
_diffrn_ambient_temperature 293(2)
_diffrn_measured_fraction_theta_full 0.997
_diffrn_measured_fraction_theta_max 0.940
_diffrn_measurement_device_type 'Bruker axs kappa apex2 CCD Diffractometer'
_diffrn_measurement_method '\w and \f scan'
_diffrn_radiation_type MoK\a
_diffrn_radiation_wavelength 0.71073
_diffrn_reflns_av_R_equivalents 0.0367
_diffrn_reflns_av_unetI/netI 0.0250
_diffrn_reflns_Laue_measured_fraction_full 0.997
_diffrn_reflns_Laue_measured_fraction_max 0.940
_diffrn_reflns_limit_h_max 66
_diffrn_reflns_limit_h_min -67
_diffrn_reflns_limit_k_max 15
_diffrn_reflns_limit_k_min -15
_diffrn_reflns_limit_l_max 23
_diffrn_reflns_limit_l_min -23
_diffrn_reflns_number 196488
_diffrn_reflns_point_group_measured_fraction_full 0.998
_diffrn_reflns_point_group_measured_fraction_max 0.940
_diffrn_reflns_theta_full 25.242
_diffrn_reflns_theta_max 29.116
_diffrn_reflns_theta_min 1.838
_diffrn_source 'Sealed tube'
_exptl_absorpt_coefficient_mu 3.718
_exptl_absorpt_correction_T_max 0.74
_exptl_absorpt_correction_T_min 0.55
_exptl_absorpt_correction_type multi-scan
_exptl_absorpt_process_details 'SADABS (Bruker, 1999)'
_exptl_crystal_colour colourless
_exptl_crystal_density_diffrn 1.973
_exptl_crystal_description block
_exptl_crystal_F_000 5824
_exptl_crystal_size_max 0.150
_exptl_crystal_size_mid 0.100
_exptl_crystal_size_min 0.100
_refine_diff_density_max 0.953
_refine_diff_density_min -1.406
_refine_diff_density_rms 0.110
_refine_ls_abs_structure_details
;
 Refined as an inversion twin.
;
_refine_ls_abs_structure_Flack 0.365(8)
_refine_ls_extinction_method none
_refine_ls_goodness_of_fit_ref 1.163
_refine_ls_hydrogen_treatment mixed
_refine_ls_matrix_type full
_refine_ls_number_parameters 1463
_refine_ls_number_reflns 24866
_refine_ls_number_restraints 695
_refine_ls_restrained_S_all 1.184
_refine_ls_R_factor_all 0.0304
_refine_ls_R_factor_gt 0.0268
_refine_ls_shift/su_max 0.008
_refine_ls_shift/su_mean 0.000
_refine_ls_structure_factor_coef Fsqd
_refine_ls_weighting_details 'w=1/[\s^2^(Fo^2^)+(0.0235P)^2^+12.4014P] where P=(Fo^2^+2Fc^2^)/3'
_refine_ls_weighting_scheme calc
_refine_ls_wR_factor_gt 0.0611
_refine_ls_wR_factor_ref 0.0622
_reflns_Friedel_coverage 0.940
_reflns_Friedel_fraction_full 0.998
_reflns_Friedel_fraction_max 0.940
_reflns_number_gt 23282
_reflns_number_total 24866
_reflns_threshold_expression 'I > 2\s(I)'
_cod_data_source_file c6ce00321d2.cif
_cod_data_source_block NEW
_cod_depositor_comments 'Adding full bibliography for 7225101--7225109.cif.'
_cod_original_cell_volume 10077.1(11)
_cod_database_code 7225108
_shelx_shelxl_version_number 2014/7
_shelx_space_group_comment
;
The symmetry employed for this shelxl refinement is uniquely defined
by the following loop, which should always be used as a source of
symmetry information in preference to the above space-group names.
They are only intended as comments.
;
_shelx_estimated_absorpt_t_min 0.605
_shelx_estimated_absorpt_t_max 0.707

loop_
_space_group_symop_operation_xyz
'x, y, z'
'-x, -y, z+1/2'
'-x+1/2, y+1/2, z+1/2'
'x+1/2, -y+1/2, z'

loop_
_atom_site_label
_atom_site_type_symbol
_atom_site_fract_x
_atom_site_fract_y
_atom_site_fract_z
_atom_site_U_iso_or_equiv
_atom_site_adp_type
_atom_site_occupancy
_atom_site_site_symmetry_order
_atom_site_calc_flag
_atom_site_refinement_flags_posn
_atom_site_refinement_flags_adp
_atom_site_refinement_flags_occupancy
_atom_site_disorder_assembly
_atom_site_disorder_group
C1 C 0.50982(14) 0.5736(6) 0.4218(3) 0.0217(14) Uani 1 1 d . . . . .
C2 C 0.49840(13) 0.5329(6) 0.3490(4) 0.0283(15) Uani 1 1 d . . . . .
C3 C 0.47391(16) 0.5584(9) 0.3230(5) 0.057(3) Uani 1 1 d . . . . .
H3 H 0.4618 0.6037 0.3498 0.068 Uiso 1 1 calc R U . . .
C4 C 0.46882(16) 0.5084(9) 0.2504(4) 0.059(3) Uani 1 1 d . . . . .
H4 H 0.4528 0.5152 0.2246 0.070 Uiso 1 1 calc R U . . .
C5 C 0.48986(13) 0.4500(7) 0.2232(4) 0.0289(15) Uani 1 1 d . . . . .
C6 C 0.49197(14) 0.3873(6) 0.1492(4) 0.0242(15) Uani 1 1 d . . . . .
C7 C 0.54932(15) 0.8217(7) 0.4155(4) 0.0274(16) Uani 1 1 d . . . . .
C8 C 0.54541(13) 0.9051(7) 0.3509(4) 0.0311(16) Uani 1 1 d . . . . .
C9 C 0.52531(16) 0.9812(8) 0.3384(5) 0.053(2) Uani 1 1 d . . . . .
H9 H 0.5111 0.9909 0.3714 0.064 Uiso 1 1 calc R U . . .
C10 C 0.52835(16) 1.0444(9) 0.2691(5) 0.055(3) Uani 1 1 d . . . . .
H10 H 0.5164 1.1010 0.2521 0.066 Uiso 1 1 calc R U . . .
C11 C 0.55012(14) 1.0141(7) 0.2307(4) 0.0292(17) Uani 1 1 d . . . . .
C12 C 0.55838(14) 1.0592(6) 0.1554(3) 0.0214(14) Uani 1 1 d . . . . .
C13 C 0.54672(15) 0.8567(6) 0.6403(4) 0.0235(15) Uani 1 1 d . . . . .
C14 C 0.55611(13) 0.9125(7) 0.7117(4) 0.0282(15) Uani 1 1 d . . . . .
C15 C 0.57947(16) 0.8987(9) 0.7467(5) 0.051(2) Uani 1 1 d . U . . .
H15 H 0.5935 0.8573 0.7254 0.062 Uiso 1 1 calc R U . . .
C16 C 0.58061(16) 0.9530(9) 0.8187(5) 0.061(3) Uani 1 1 d . . . . .
H16 H 0.5953 0.9499 0.8505 0.073 Uiso 1 1 calc R U . . .
C17 C 0.55825(14) 1.0098(7) 0.8365(4) 0.0283(16) Uani 1 1 d . . . . .
C18 C 0.55167(15) 1.0677(7) 0.9108(4) 0.0276(17) Uani 1 1 d . . . . .
C19 C 0.60977(14) 0.5307(7) 0.4055(4) 0.0216(16) Uani 1 1 d . . . . .
C20 C 0.60469(12) 0.4688(7) 0.3321(4) 0.0252(16) Uani 1 1 d . . . . .
C21 C 0.58258(13) 0.4099(7) 0.3118(4) 0.0348(17) Uani 1 1 d . . . . .
H21 H 0.5675 0.4072 0.3420 0.042 Uiso 1 1 calc R U . . .
C22 C 0.58458(14) 0.3530(7) 0.2407(4) 0.0369(18) Uani 1 1 d . . . . .
H22 H 0.5712 0.3080 0.2189 0.044 Uiso 1 1 calc R U . . .
C23 C 0.60868(12) 0.3724(6) 0.2079(4) 0.0238(15) Uani 1 1 d . . . . .
C24 C 0.61928(15) 0.3233(6) 0.1359(3) 0.0214(15) Uani 1 1 d . . . . .
C25 C 0.60666(15) 0.5178(7) 0.6484(4) 0.0230(17) Uani 1 1 d . . . . .
C26 C 0.61444(13) 0.4711(6) 0.7241(4) 0.0236(14) Uani 1 1 d . . . . .
C27 C 0.63749(14) 0.4955(7) 0.7598(4) 0.0385(19) Uani 1 1 d . . . . .
H27 H 0.6500 0.5471 0.7403 0.046 Uiso 1 1 calc R U . . .
C28 C 0.64070(14) 0.4351(7) 0.8297(4) 0.0360(17) Uani 1 1 d . . . . .
H28 H 0.6555 0.4427 0.8608 0.043 Uiso 1 1 calc R U . . .
C29 C 0.61988(12) 0.3650(6) 0.8463(3) 0.0214(14) Uani 1 1 d . U . . .
C30 C 0.61717(13) 0.2864(5) 0.9125(3) 0.0144(12) Uani 1 1 d . . . . .
C31 C 0.67244(14) 0.8663(6) 0.4128(4) 0.0225(14) Uani 1 1 d . . . . .
C32 C 0.66225(13) 0.9184(6) 0.3405(3) 0.0230(13) Uani 1 1 d . . . . .
C33 C 0.63815(14) 0.8956(7) 0.3076(4) 0.0380(18) Uani 1 1 d . . . . .
H33 H 0.6252 0.8478 0.3292 0.046 Uiso 1 1 calc R U . . .
C34 C 0.63540(14) 0.9543(7) 0.2362(4) 0.0359(17) Uani 1 1 d . . . . .
H34 H 0.6203 0.9503 0.2061 0.043 Uiso 1 1 calc R U . . .
C35 C 0.65713(13) 1.0164(6) 0.2172(4) 0.0239(14) Uani 1 1 d . . . . .
C36 C 0.66185(15) 1.0848(7) 0.1470(4) 0.0258(16) Uani 1 1 d . . . . .
C37 C 0.71263(14) 0.5790(5) 0.6331(3) 0.0199(14) Uani 1 1 d . . . . .
C38 C 0.72292(13) 0.5310(6) 0.7051(4) 0.0258(15) Uani 1 1 d . . . . .
C39 C 0.74762(15) 0.5407(8) 0.7345(4) 0.043(2) Uani 1 1 d . . . . .
H39 H 0.7614 0.5796 0.7102 0.052 Uiso 1 1 calc R U . . .
C40 C 0.74993(14) 0.4848(8) 0.8060(4) 0.044(2) Uani 1 1 d . . . . .
H40 H 0.7657 0.4808 0.8333 0.053 Uiso 1 1 calc R U . . .
C41 C 0.72697(13) 0.4378(7) 0.8308(4) 0.0279(16) Uani 1 1 d . . . . .
C42 C 0.72168(15) 0.3843(6) 0.9059(4) 0.0210(15) Uani 1 1 d . . . . .
C43 C 0.71438(14) 0.6217(5) 0.4109(3) 0.0199(14) Uani 1 1 d . . . . .
C44 C 0.71136(13) 0.5418(6) 0.3451(3) 0.0215(13) Uani 1 1 d . . . . .
C45 C 0.69006(13) 0.4726(6) 0.3286(4) 0.0306(15) Uani 1 1 d . . . . .
H45 H 0.6752 0.4670 0.3594 0.037 Uiso 1 1 calc R U . . .
C46 C 0.69325(14) 0.4107(7) 0.2598(4) 0.0348(16) Uani 1 1 d . . . . .
H46 H 0.6805 0.3607 0.2397 0.042 Uiso 1 1 calc R U . . .
C47 C 0.71684(13) 0.4315(6) 0.2257(3) 0.0223(14) Uani 1 1 d . . . . .
C48 C 0.72519(14) 0.3846(7) 0.1497(4) 0.0210(15) Uani 1 1 d . . . . .
C49 C 0.65892(14) 0.0417(6) -0.0906(4) 0.0213(14) Uani 1 1 d . . . . .
C50 C 0.66887(13) -0.0062(6) -0.1647(3) 0.0236(14) Uani 1 1 d . . . . .
C51 C 0.69291(15) 0.0140(7) -0.1966(4) 0.0399(19) Uani 1 1 d . . . . .
H51 H 0.7059 0.0607 -0.1744 0.048 Uiso 1 1 calc R U . . .
C52 C 0.69598(13) -0.0441(7) -0.2673(4) 0.0379(18) Uani 1 1 d . . . . .
H52 H 0.7112 -0.0399 -0.2969 0.046 Uiso 1 1 calc R U . . .
C53 C 0.67407(13) -0.1071(6) -0.2870(3) 0.0226(13) Uani 1 1 d . . . . .
C54 C 0.66990(14) -0.1792(6) -0.3559(4) 0.0248(15) Uani 1 1 d . . . . .
O1 O 0.53325(9) 0.5443(4) 0.4377(3) 0.0287(11) Uani 1 1 d . . . . .
O2 O 0.49499(9) 0.6327(4) 0.4631(3) 0.0275(10) Uani 1 1 d . . . . .
O3 O 0.51225(10) 0.3313(4) 0.1362(3) 0.0330(11) Uani 1 1 d . . . . .
O4 O 0.47258(9) 0.3972(5) 0.1044(2) 0.0314(11) Uani 1 1 d . . . . .
O5 O 0.53135(9) 0.8087(4) 0.4633(2) 0.0295(10) Uani 1 1 d . . . . .
O6 O 0.57047(10) 0.7667(5) 0.4190(3) 0.0349(12) Uani 1 1 d . . . . .
O7 O 0.54191(11) 1.1155(5) 0.1188(3) 0.0380(14) Uani 1 1 d . . . . .
O8 O 0.58134(9) 1.0357(5) 0.1335(2) 0.0327(11) Uani 1 1 d . . . . .
O9 O 0.52302(9) 0.8687(4) 0.6236(3) 0.0327(11) Uani 1 1 d . . . . .
O10 O 0.56412(9) 0.8013(4) 0.6034(3) 0.0285(11) Uani 1 1 d . . . . .
O11 O 0.53168(10) 1.1325(5) 0.9138(3) 0.0326(12) Uani 1 1 d . . . . .
O12 O 0.56664(9) 1.0429(4) 0.9651(2) 0.0313(11) Uani 1 1 d . . . . .
O13 O 0.59183(9) 0.5223(4) 0.4547(2) 0.0263(10) Uani 1 1 d . . . . .
O14 O 0.63149(9) 0.5805(4) 0.4141(3) 0.0287(11) Uani 1 1 d . . . . .
O15 O 0.60283(9) 0.2661(4) 0.0950(2) 0.0268(10) Uani 1 1 d . . . . .
O16 O 0.64318(9) 0.3335(4) 0.1217(2) 0.0262(10) Uani 1 1 d . . . . .
O17 O 0.58293(9) 0.5280(5) 0.6308(2) 0.0312(11) Uani 1 1 d . . . . .
O18 O 0.62556(9) 0.5457(5) 0.6069(3) 0.0325(12) Uani 1 1 d . . . . .
O19 O 0.60941(7) 0.7449(3) 0.5270(3) 0.0227(7) Uani 1 1 d D . . . .
O20 O 0.63634(9) 0.2705(4) 0.9567(2) 0.0234(9) Uani 1 1 d . . . . .
O21 O 0.65616(9) 0.8120(4) 0.4531(3) 0.0258(10) Uani 1 1 d . . . . .
O22 O 0.69624(9) 0.8849(4) 0.4277(2) 0.0267(10) Uani 1 1 d . . . . .
O23 O 0.64435(9) 1.0847(4) 0.0955(2) 0.0303(10) Uani 1 1 d . . . . .
O24 O 0.68289(10) 1.1412(5) 0.1396(3) 0.0351(12) Uani 1 1 d . . . . .
O25 O 0.68851(9) 0.5638(4) 0.6186(2) 0.0263(10) Uani 1 1 d . . . . .
O26 O 0.72878(9) 0.6352(4) 0.5921(3) 0.0267(10) Uani 1 1 d . . . . .
O27 O 0.70062(9) 0.3311(5) 0.9164(3) 0.0298(11) Uani 1 1 d . . . . .
O28 O 0.73959(9) 0.3975(4) 0.9549(2) 0.0247(9) Uani 1 1 d . . . . .
O29 O 0.69528(9) 0.6341(4) 0.4560(2) 0.0232(9) Uani 1 1 d . . . . .
O30 O 0.73588(9) 0.6752(4) 0.4188(3) 0.0270(10) Uani 1 1 d . . . . .
O31 O 0.74867(9) 0.3744(5) 0.1352(3) 0.0342(12) Uani 1 1 d . . . . .
O32 O 0.70631(10) 0.3640(5) 0.1054(3) 0.0362(13) Uani 1 1 d . . . . .
O33 O 0.63543(9) 0.0204(4) -0.0736(3) 0.0295(10) Uani 1 1 d . . . . .
O34 O 0.67542(10) 0.0966(4) -0.0513(3) 0.0297(11) Uani 1 1 d . . . . .
O35 O 0.64815(9) -0.2295(5) -0.3643(3) 0.0331(12) Uani 1 1 d . . . . .
O36 O 0.68805(9) -0.1879(4) -0.4038(2) 0.0273(10) Uani 1 1 d . . . . .
O42 O 0.72210(9) 0.1634(5) 0.0248(4) 0.0503(13) Uani 1 1 d D . . . .
O43 O 0.59536(9) 0.2354(4) 0.9226(3) 0.0271(10) Uani 1 1 d . . . . .
O44 O 0.44661(8) 0.6860(4) 0.5235(4) 0.0333(9) Uani 1 1 d D . . . .
S1 S 0.51568(3) 0.45045(17) 0.28513(9) 0.0328(4) Uani 1 1 d . . . . .
S2 S 0.56820(4) 0.91082(19) 0.27918(10) 0.0389(5) Uani 1 1 d . . . . .
S3 S 0.53567(4) 0.9978(2) 0.76596(10) 0.0422(5) Uani 1 1 d . . . . .
S4 S 0.62841(3) 0.45927(16) 0.26319(9) 0.0296(4) Uani 1 1 d . . . . .
S5 S 0.59585(3) 0.37457(16) 0.77758(9) 0.0300(4) Uani 1 1 d . . . . .
S6 S 0.68129(3) 1.00787(14) 0.28514(9) 0.0261(3) Uani 1 1 d . . . . .
S7 S 0.70246(3) 0.45482(17) 0.76513(9) 0.0313(4) Uani 1 1 d . . . . .
S8 S 0.73564(3) 0.52752(16) 0.27782(9) 0.0301(4) Uani 1 1 d . . . . .
S9 S 0.64963(3) -0.09388(15) -0.22038(9) 0.0279(3) Uani 1 1 d . . . . .
Sm1 Sm 0.48878(2) 0.80639(2) 0.53242(2) 0.01583(6) Uani 1 1 d . . . . .
Sm2 Sm 0.56289(2) 0.63535(2) 0.52552(2) 0.01433(5) Uani 1 1 d . . . . .
Sm3 Sm 0.65578(2) 0.63578(2) 0.52706(2) 0.01536(5) Uani 1 1 d . . . . .
Sm4 Sm 0.72684(2) 0.81470(2) 0.52368(2) 0.01704(6) Uani 1 1 d . . . . .
Sm5 Sm 0.60602(2) 0.08937(2) 0.02228(2) 0.01604(6) Uani 1 1 d . . . . .
Sm6 Sm 0.67665(2) 0.26712(2) 0.02754(2) 0.01653(5) Uani 1 1 d . . . . .
N1 N 0.5113(5) 1.193(2) 0.5596(12) 0.071(6) Uani 0.407(16) 1 d D U P A 1
C55 C 0.4976(5) 1.0878(17) 0.5685(16) 0.047(5) Uani 0.407(16) 1 d D U P A 1
H55 H 0.4898 1.0710 0.6152 0.057 Uiso 0.407(16) 1 calc R U P A 1
C56 C 0.5218(7) 1.223(4) 0.4870(19) 0.121(10) Uani 0.407(16) 1 d D U P A 1
H56A H 0.5191 1.3068 0.4788 0.145 Uiso 0.407(16) 1 calc R U P A 1
H56B H 0.5119 1.1814 0.4482 0.145 Uiso 0.407(16) 1 calc R U P A 1
C57 C 0.5506(6) 1.197(4) 0.476(2) 0.156(16) Uani 0.407(16) 1 d D U P A 1
H57A H 0.5558 1.2205 0.4255 0.187 Uiso 0.407(16) 1 calc R U P A 1
H57B H 0.5607 1.2399 0.5129 0.187 Uiso 0.407(16) 1 calc R U P A 1
H57C H 0.5536 1.1142 0.4822 0.187 Uiso 0.407(16) 1 calc R U P A 1
C58 C 0.5133(7) 1.262(3) 0.6345(19) 0.113(9) Uani 0.407(16) 1 d D U P A 1
H58A H 0.5015 1.2298 0.6728 0.136 Uiso 0.407(16) 1 calc R U P A 1
H58B H 0.5090 1.3446 0.6266 0.136 Uiso 0.407(16) 1 calc R U P A 1
C59 C 0.5434(7) 1.247(4) 0.659(3) 0.161(16) Uani 0.407(16) 1 d D U P A 1
H59A H 0.5465 1.2878 0.7059 0.193 Uiso 0.407(16) 1 calc R U P A 1
H59B H 0.5473 1.1645 0.6656 0.193 Uiso 0.407(16) 1 calc R U P A 1
H59C H 0.5547 1.2785 0.6198 0.193 Uiso 0.407(16) 1 calc R U P A 1
N1' N 0.5101(5) 1.2025(18) 0.5299(13) 0.114(6) Uani 0.593(16) 1 d D U P A 2
C55' C 0.5059(5) 1.0885(18) 0.5547(14) 0.088(7) Uani 0.593(16) 1 d D U P A 2
H55' H 0.5113 1.0678 0.6036 0.106 Uiso 0.593(16) 1 calc R U P A 2
C56' C 0.5110(6) 1.227(3) 0.4490(15) 0.140(9) Uani 0.593(16) 1 d D U P A 2
H56C H 0.5176 1.1573 0.4231 0.168 Uiso 0.593(16) 1 calc R U P A 2
H56D H 0.5238 1.2895 0.4405 0.168 Uiso 0.593(16) 1 calc R U P A 2
C57' C 0.4860(7) 1.262(3) 0.4130(18) 0.195(15) Uani 0.593(16) 1 d D U P A 2
H57D H 0.4888 1.2756 0.3596 0.235 Uiso 0.593(16) 1 calc R U P A 2
H57E H 0.4733 1.1995 0.4193 0.235 Uiso 0.593(16) 1 calc R U P A 2
H57F H 0.4795 1.3321 0.4367 0.235 Uiso 0.593(16) 1 calc R U P A 2
C58' C 0.5237(6) 1.282(2) 0.5834(17) 0.141(9) Uani 0.593(16) 1 d D U P A 2
H58C H 0.5192 1.2610 0.6354 0.169 Uiso 0.593(16) 1 calc R U P A 2
H58D H 0.5179 1.3627 0.5747 0.169 Uiso 0.593(16) 1 calc R U P A 2
C59' C 0.5537(5) 1.274(3) 0.572(2) 0.188(14) Uani 0.593(16) 1 d D U P A 2
H59D H 0.5623 1.3266 0.6072 0.226 Uiso 0.593(16) 1 calc R U P A 2
H59E H 0.5594 1.1950 0.5814 0.226 Uiso 0.593(16) 1 calc R U P A 2
H59F H 0.5580 1.2964 0.5208 0.226 Uiso 0.593(16) 1 calc R U P A 2
O38 O 0.65995(10) 0.4221(4) 0.5058(3) 0.0409(13) Uani 1 1 d . U . B 3
N2 N 0.65141(18) 0.2312(6) 0.5321(7) 0.081(2) Uani 1 1 d D U . B 3
C60 C 0.65626(17) 0.3434(6) 0.5515(5) 0.049(2) Uani 1 1 d D U . B 3
H60 H 0.6568 0.3621 0.6031 0.059 Uiso 1 1 calc R U . B 3
C61 C 0.6479(3) 0.1403(12) 0.5946(8) 0.115(5) Uani 1 1 d D U . B 3
H61A H 0.6579 0.0703 0.5815 0.138 Uiso 1 1 calc R U . B 3
H61B H 0.6550 0.1714 0.6419 0.138 Uiso 1 1 calc R U . B 3
C62 C 0.6201(4) 0.107(2) 0.6064(13) 0.205(10) Uani 1 1 d D U . B 3
H62A H 0.6189 0.0499 0.6464 0.245 Uiso 1 1 calc R U . B 3
H62B H 0.6101 0.1761 0.6205 0.245 Uiso 1 1 calc R U . B 3
H624 H 0.6130 0.0750 0.5601 0.245 Uiso 1 1 calc R U . B 3
C63 C 0.6540(3) 0.1930(11) 0.4525(7) 0.096(4) Uani 1 1 d D U . B 3
H63A H 0.6610 0.1136 0.4510 0.116 Uiso 1 1 calc R U . B 3
H63B H 0.6662 0.2444 0.4261 0.116 Uiso 1 1 calc R U . B 3
C64 C 0.6284(3) 0.1956(14) 0.4137(10) 0.136(6) Uani 1 1 d D U . B 3
H64A H 0.6306 0.1703 0.3618 0.163 Uiso 1 1 calc R U . B 3
H64B H 0.6163 0.1437 0.4393 0.163 Uiso 1 1 calc R U . B 3
H64C H 0.6215 0.2743 0.4144 0.163 Uiso 1 1 calc R U . B 3
N3 N 0.7269(5) 1.2152(17) 0.5214(11) 0.055(3) Uani 0.457(17) 1 d D U P C 4
C65 C 0.7184(6) 1.1032(15) 0.5016(12) 0.051(5) Uani 0.457(17) 1 d D U P C 4
H65 H 0.7118 1.0891 0.4529 0.061 Uiso 0.457(17) 1 calc R U P C 4
C66 C 0.7264(6) 1.252(3) 0.5999(12) 0.079(7) Uani 0.457(17) 1 d D U P C 4
H66A H 0.7171 1.1931 0.6299 0.095 Uiso 0.457(17) 1 calc R U P C 4
H66B H 0.7168 1.3253 0.6040 0.095 Uiso 0.457(17) 1 calc R U P C 4
C67 C 0.7544(7) 1.269(4) 0.633(2) 0.128(13) Uani 0.457(17) 1 d D U P C 4
H67A H 0.7531 1.2930 0.6852 0.153 Uiso 0.457(17) 1 calc R U P C 4
H67B H 0.7639 1.1957 0.6299 0.153 Uiso 0.457(17) 1 calc R U P C 4
H67C H 0.7635 1.3279 0.6041 0.153 Uiso 0.457(17) 1 calc R U P C 4
C68 C 0.7311(7) 1.306(2) 0.4613(14) 0.084(8) Uani 0.457(17) 1 d D U P C 4
H68A H 0.7466 1.3522 0.4740 0.101 Uiso 0.457(17) 1 calc R U P C 4
H68B H 0.7161 1.3586 0.4601 0.101 Uiso 0.457(17) 1 calc R U P C 4
C69 C 0.7348(8) 1.252(3) 0.3837(13) 0.129(12) Uani 0.457(17) 1 d D U P C 4
H69A H 0.7374 1.3137 0.3468 0.154 Uiso 0.457(17) 1 calc R U P C 4
H69B H 0.7499 1.2013 0.3843 0.154 Uiso 0.457(17) 1 calc R U P C 4
H69C H 0.7194 1.2077 0.3704 0.154 Uiso 0.457(17) 1 calc R U P C 4
N3' N 0.7197(4) 1.2175(13) 0.5259(10) 0.055(3) Uani 0.543(17) 1 d D U P C 5
C65' C 0.7248(5) 1.1031(12) 0.5038(9) 0.044(4) Uani 0.543(17) 1 d D U P C 5
H65' H 0.7322 1.0872 0.4563 0.053 Uiso 0.543(17) 1 calc R U P C 5
C66' C 0.7144(4) 1.2426(16) 0.6069(9) 0.061(4) Uani 0.543(17) 1 d D U P C 5
H66C H 0.7018 1.1860 0.6266 0.073 Uiso 0.543(17) 1 calc R U P C 5
H66D H 0.7068 1.3205 0.6117 0.073 Uiso 0.543(17) 1 calc R U P C 5
C67' C 0.7399(5) 1.236(3) 0.6537(12) 0.089(8) Uani 0.543(17) 1 d D U P C 5
H67D H 0.7361 1.2532 0.7063 0.107 Uiso 0.543(17) 1 calc R U P C 5
H67E H 0.7474 1.1590 0.6496 0.107 Uiso 0.543(17) 1 calc R U P C 5
H67F H 0.7523 1.2934 0.6347 0.107 Uiso 0.543(17) 1 calc R U P C 5
C68' C 0.7235(5) 1.3157(16) 0.4736(13) 0.072(5) Uani 0.543(17) 1 d D U P C 5
H68C H 0.7100 1.3746 0.4833 0.087 Uiso 0.543(17) 1 calc R U P C 5
H68D H 0.7211 1.2878 0.4217 0.087 Uiso 0.543(17) 1 calc R U P C 5
C69' C 0.7508(4) 1.373(2) 0.4806(16) 0.109(9) Uani 0.543(17) 1 d D U P C 5
H69D H 0.7522 1.4372 0.4449 0.131 Uiso 0.543(17) 1 calc R U P C 5
H69E H 0.7531 1.4029 0.5315 0.131 Uiso 0.543(17) 1 calc R U P C 5
H69F H 0.7643 1.3160 0.4698 0.131 Uiso 0.543(17) 1 calc R U P C 5
O40 O 0.66784(10) 0.4764(4) 0.0057(3) 0.0406(12) Uani 1 1 d . U . D 6
N4 N 0.66802(16) 0.6672(5) 0.0379(6) 0.066(2) Uani 1 1 d D U . D 6
C70 C 0.66857(17) 0.5543(7) 0.0539(5) 0.049(2) Uani 1 1 d D U . D 6
H70 H 0.6696 0.5322 0.1050 0.059 Uiso 1 1 calc R U . D 6
C71 C 0.6715(3) 0.7611(10) 0.0942(8) 0.096(4) Uani 1 1 d D U . D 6
H71A H 0.6845 0.8164 0.0746 0.116 Uiso 1 1 calc R U . D 6
H71B H 0.6549 0.8031 0.0992 0.116 Uiso 1 1 calc R U . D 6
C72 C 0.6798(4) 0.7242(16) 0.1690(9) 0.165(8) Uani 1 1 d D U . D 6
H72A H 0.6815 0.7919 0.2014 0.198 Uiso 1 1 calc R U . D 6
H72B H 0.6669 0.6714 0.1900 0.198 Uiso 1 1 calc R U . D 6
H72C H 0.6965 0.6847 0.1653 0.198 Uiso 1 1 calc R U . D 6
C73 C 0.6636(3) 0.7062(10) -0.0416(7) 0.081(3) Uani 1 1 d D U . D 6
H73A H 0.6558 0.7842 -0.0418 0.098 Uiso 1 1 calc R U . D 6
H73B H 0.6515 0.6526 -0.0668 0.098 Uiso 1 1 calc R U . D 6
C74 C 0.6891(3) 0.7084(16) -0.0831(10) 0.139(7) Uani 1 1 d D U . D 6
H74A H 0.6862 0.7337 -0.1347 0.166 Uiso 1 1 calc R U . D 6
H74B H 0.7010 0.7621 -0.0583 0.166 Uiso 1 1 calc R U . D 6
H74C H 0.6967 0.6309 -0.0833 0.166 Uiso 1 1 calc R U . D 6
N5 N 0.5907(8) -0.304(4) 0.030(2) 0.123(4) Uani 0.313(15) 1 d D U P E 7
C75 C 0.6045(7) -0.208(2) 0.067(2) 0.081(6) Uani 0.313(15) 1 d D U P E 7
H75 H 0.6113 -0.2135 0.1161 0.097 Uiso 0.313(15) 1 calc R U P E 7
C76 C 0.5790(11) -0.285(6) -0.044(2) 0.146(11) Uani 0.313(15) 1 d D U P E 7
H76A H 0.5900 -0.3235 -0.0824 0.175 Uiso 0.313(15) 1 calc R U P E 7
H76B H 0.5791 -0.2015 -0.0553 0.175 Uiso 0.313(15) 1 calc R U P E 7
C77 C 0.5510(10) -0.331(6) -0.053(4) 0.178(19) Uani 0.313(15) 1 d D U P E 7
H77A H 0.5448 -0.3149 -0.1034 0.213 Uiso 0.313(15) 1 calc R U P E 7
H77B H 0.5507 -0.4140 -0.0436 0.213 Uiso 0.313(15) 1 calc R U P E 7
H77C H 0.5398 -0.2918 -0.0164 0.213 Uiso 0.313(15) 1 calc R U P E 7
C78 C 0.5658(9) -0.344(6) 0.071(3) 0.163(11) Uani 0.313(15) 1 d D U P E 7
H78A H 0.5614 -0.4252 0.0596 0.196 Uiso 0.313(15) 1 calc R U P E 7
H78B H 0.5508 -0.2938 0.0595 0.196 Uiso 0.313(15) 1 calc R U P E 7
C79 C 0.5750(13) -0.329(7) 0.153(2) 0.173(18) Uani 0.313(15) 1 d D U P E 7
H79A H 0.5611 -0.3513 0.1874 0.208 Uiso 0.313(15) 1 calc R U P E 7
H79B H 0.5902 -0.3781 0.1621 0.208 Uiso 0.313(15) 1 calc R U P E 7
H79C H 0.5797 -0.2481 0.1620 0.208 Uiso 0.313(15) 1 calc R U P E 7
N5' N 0.5858(4) -0.3016(18) 0.0381(12) 0.123(4) Uani 0.687(15) 1 d D U P E 8
C75' C 0.5932(4) -0.1922(15) 0.0600(12) 0.098(6) Uani 0.687(15) 1 d D U P E 8
H75' H 0.5864 -0.1684 0.1068 0.117 Uiso 0.687(15) 1 calc R U P E 8
C76' C 0.5975(6) -0.367(3) -0.0266(14) 0.167(9) Uani 0.687(15) 1 d D U P E 8
H76C H 0.6152 -0.3377 -0.0352 0.200 Uiso 0.687(15) 1 calc R U P E 8
H76D H 0.5989 -0.4494 -0.0123 0.200 Uiso 0.687(15) 1 calc R U P E 8
C77' C 0.5827(7) -0.360(3) -0.0987(15) 0.186(13) Uani 0.687(15) 1 d D U P E 8
H77D H 0.5917 -0.4043 -0.1372 0.223 Uiso 0.687(15) 1 calc R U P E 8
H77E H 0.5653 -0.3906 -0.0914 0.223 Uiso 0.687(15) 1 calc R U P E 8
H77F H 0.5815 -0.2787 -0.1144 0.223 Uiso 0.687(15) 1 calc R U P E 8
C78' C 0.5849(6) -0.401(2) 0.0945(17) 0.164(9) Uani 0.687(15) 1 d D U P E 8
H78C H 0.5979 -0.3913 0.1347 0.196 Uiso 0.687(15) 1 calc R U P E 8
H78D H 0.5875 -0.4769 0.0699 0.196 Uiso 0.687(15) 1 calc R U P E 8
C79' C 0.5569(6) -0.387(3) 0.1242(19) 0.213(14) Uani 0.687(15) 1 d D U P E 8
H79D H 0.5533 -0.4461 0.1619 0.256 Uiso 0.687(15) 1 calc R U P E 8
H79E H 0.5549 -0.3102 0.1468 0.256 Uiso 0.687(15) 1 calc R U P E 8
H79F H 0.5446 -0.3948 0.0827 0.256 Uiso 0.687(15) 1 calc R U P E 8
O37 O 0.49566(10) 1.0170(4) 0.5167(4) 0.0474(13) Uani 1 1 d . U . . .
O39 O 0.71953(11) 1.0231(4) 0.5478(3) 0.0472(14) Uani 1 1 d D U . . .
O41 O 0.60655(11) -0.1234(4) 0.0307(6) 0.0619(16) Uani 1 1 d D U . . .
H19A H 0.6118(16) 0.776(6) 0.570(2) 0.035(14) Uiso 1 1 d D . . . .
H19B H 0.6089(15) 0.795(5) 0.492(3) 0.035(14) Uiso 1 1 d D . . . .
H42B H 0.7286(6) 0.141(8) 0.067(2) 0.07(2) Uiso 1 1 d D . . . .
H44A H 0.4378(14) 0.673(7) 0.483(3) 0.047(18) Uiso 1 1 d D . . . .
H44B H 0.4361(12) 0.708(7) 0.558(3) 0.047(18) Uiso 1 1 d D . . . .
H42A H 0.7290(11) 0.124(5) -0.012(3) 0.07(2) Uiso 1 1 d D . . . .

loop_
_atom_site_aniso_label
_atom_site_aniso_U_11
_atom_site_aniso_U_22
_atom_site_aniso_U_33
_atom_site_aniso_U_23
_atom_site_aniso_U_13
_atom_site_aniso_U_12
C1 0.024(4) 0.022(3) 0.019(3) -0.010(2) -0.004(3) 0.003(3)
C2 0.018(3) 0.043(4) 0.023(3) -0.016(3) -0.005(3) 0.005(3)
C3 0.030(4) 0.101(7) 0.039(4) -0.040(5) -0.012(3) 0.031(5)
C4 0.026(4) 0.115(8) 0.036(4) -0.040(5) -0.018(3) 0.025(5)
C5 0.019(4) 0.046(4) 0.022(3) -0.015(3) -0.007(3) 0.006(3)
C6 0.017(3) 0.034(4) 0.022(3) -0.008(3) 0.001(3) 0.000(3)
C7 0.026(4) 0.039(4) 0.018(3) 0.010(3) 0.001(3) -0.002(3)
C8 0.017(4) 0.051(4) 0.025(3) 0.015(3) 0.008(3) 0.005(3)
C9 0.035(4) 0.083(6) 0.042(4) 0.036(4) 0.022(4) 0.023(4)
C10 0.033(5) 0.089(7) 0.044(5) 0.043(5) 0.017(4) 0.032(4)
C11 0.020(4) 0.043(4) 0.025(3) 0.018(3) 0.000(3) 0.009(3)
C12 0.024(4) 0.024(3) 0.016(3) 0.007(2) -0.001(3) 0.001(3)
C13 0.017(3) 0.029(4) 0.024(3) -0.011(3) 0.000(3) 0.002(3)
C14 0.016(4) 0.045(4) 0.023(3) -0.019(3) -0.003(3) 0.005(3)
C15 0.025(4) 0.083(6) 0.046(5) -0.033(4) -0.005(3) 0.013(4)
C16 0.026(4) 0.111(8) 0.045(5) -0.051(5) -0.015(4) 0.019(5)
C17 0.017(4) 0.044(4) 0.024(3) -0.016(3) -0.003(3) -0.001(3)
C18 0.024(4) 0.042(4) 0.017(3) -0.013(3) 0.002(3) -0.011(3)
C19 0.018(4) 0.029(4) 0.018(3) -0.010(3) -0.001(2) 0.007(3)
C20 0.010(3) 0.045(4) 0.021(3) -0.009(3) 0.000(2) 0.005(3)
C21 0.017(3) 0.063(5) 0.025(3) -0.020(3) 0.007(3) -0.004(3)
C22 0.022(4) 0.059(5) 0.030(4) -0.024(3) 0.003(3) -0.013(3)
C23 0.014(3) 0.036(4) 0.021(3) -0.013(3) -0.002(2) 0.000(3)
C24 0.030(4) 0.018(3) 0.016(3) -0.005(2) 0.001(3) 0.003(3)
C25 0.025(4) 0.026(4) 0.018(3) 0.007(3) 0.002(3) 0.000(3)
C26 0.014(3) 0.033(4) 0.023(3) 0.017(3) 0.001(3) -0.001(3)
C27 0.022(4) 0.063(5) 0.031(4) 0.029(4) -0.006(3) -0.016(3)
C28 0.026(4) 0.054(5) 0.028(3) 0.021(3) -0.010(3) -0.013(3)
C29 0.012(3) 0.032(3) 0.020(3) 0.011(2) -0.002(2) 0.005(3)
C30 0.014(3) 0.012(3) 0.017(3) 0.005(2) 0.000(2) 0.003(2)
C31 0.024(4) 0.026(3) 0.018(3) 0.007(3) 0.001(3) 0.006(3)
C32 0.023(4) 0.025(3) 0.021(3) 0.006(2) -0.001(3) -0.001(3)
C33 0.017(3) 0.065(5) 0.032(4) 0.022(4) 0.000(3) -0.008(3)
C34 0.022(4) 0.055(4) 0.031(4) 0.017(3) -0.011(3) -0.007(3)
C35 0.021(4) 0.029(3) 0.021(3) 0.008(3) -0.005(3) 0.006(3)
C36 0.024(4) 0.035(4) 0.018(3) 0.001(3) -0.003(3) 0.005(3)
C37 0.025(4) 0.018(3) 0.016(3) 0.002(2) -0.002(2) 0.005(3)
C38 0.019(4) 0.040(4) 0.018(3) 0.012(3) 0.001(3) -0.002(3)
C39 0.027(4) 0.075(6) 0.028(4) 0.029(4) -0.006(3) -0.016(4)
C40 0.021(4) 0.081(6) 0.030(4) 0.023(4) -0.009(3) -0.012(4)
C41 0.019(4) 0.046(4) 0.019(3) 0.009(3) -0.003(3) -0.003(3)
C42 0.020(4) 0.022(3) 0.021(3) 0.008(3) -0.001(3) 0.002(3)
C43 0.029(4) 0.016(3) 0.015(3) -0.003(2) -0.004(3) 0.006(3)
C44 0.019(4) 0.026(3) 0.020(3) -0.007(2) 0.003(3) 0.002(3)
C45 0.019(3) 0.051(4) 0.022(3) -0.013(3) 0.004(3) -0.005(3)
C46 0.022(4) 0.051(4) 0.031(4) -0.020(3) 0.001(3) -0.008(3)
C47 0.016(3) 0.032(3) 0.019(3) -0.012(2) -0.002(3) 0.000(3)
C48 0.015(4) 0.031(4) 0.017(3) -0.005(3) -0.002(2) 0.002(3)
C49 0.022(3) 0.023(3) 0.019(3) -0.006(2) 0.002(3) 0.000(3)
C50 0.021(4) 0.029(3) 0.021(3) -0.010(2) 0.003(3) 0.002(3)
C51 0.025(4) 0.063(5) 0.031(4) -0.024(4) 0.005(3) -0.013(4)
C52 0.019(3) 0.066(5) 0.030(4) -0.023(3) 0.008(3) -0.008(3)
C53 0.023(4) 0.027(3) 0.017(3) -0.009(2) 0.006(2) 0.002(3)
C54 0.025(4) 0.035(4) 0.014(3) -0.003(3) 0.001(3) 0.003(3)
O1 0.024(3) 0.036(3) 0.026(2) -0.014(2) -0.0064(19) 0.003(2)
O2 0.021(2) 0.037(3) 0.025(2) -0.013(2) -0.0025(19) 0.007(2)
O3 0.026(3) 0.045(3) 0.028(3) -0.021(2) -0.003(2) 0.008(2)
O4 0.020(3) 0.056(3) 0.018(2) -0.010(2) -0.0069(19) -0.004(2)
O5 0.025(3) 0.043(3) 0.021(2) 0.010(2) 0.0045(19) -0.001(2)
O6 0.025(3) 0.046(3) 0.033(3) 0.020(2) 0.004(2) 0.009(2)
O7 0.035(3) 0.051(3) 0.028(3) 0.022(2) 0.002(2) 0.020(3)
O8 0.022(2) 0.054(3) 0.023(2) 0.018(2) 0.0058(19) 0.006(2)
O9 0.024(3) 0.046(3) 0.028(2) -0.017(2) -0.007(2) 0.006(2)
O10 0.024(3) 0.031(2) 0.031(3) -0.018(2) 0.001(2) 0.004(2)
O11 0.026(3) 0.047(3) 0.025(2) -0.014(2) 0.004(2) 0.004(2)
O12 0.029(3) 0.044(3) 0.020(2) -0.003(2) -0.006(2) -0.015(2)
O13 0.022(3) 0.035(2) 0.022(2) -0.0092(19) 0.0046(18) 0.005(2)
O14 0.018(2) 0.044(3) 0.024(2) -0.016(2) -0.0012(19) -0.004(2)
O15 0.021(2) 0.038(3) 0.021(2) -0.013(2) -0.0012(19) -0.002(2)
O16 0.020(2) 0.037(3) 0.021(2) -0.0099(19) 0.0037(18) -0.003(2)
O17 0.021(3) 0.050(3) 0.023(2) 0.014(2) 0.0015(19) 0.008(2)
O18 0.023(3) 0.049(3) 0.026(2) 0.019(2) -0.001(2) -0.009(2)
O19 0.0192(18) 0.0290(18) 0.0199(19) 0.000(3) -0.002(2) -0.0017(15)
O20 0.023(2) 0.029(2) 0.018(2) 0.0026(18) -0.0042(18) 0.0019(19)
O21 0.024(3) 0.030(2) 0.024(2) 0.0118(19) -0.0017(19) 0.0030(19)
O22 0.019(2) 0.039(3) 0.022(2) 0.0096(19) -0.0065(18) -0.0062(19)
O23 0.029(3) 0.043(3) 0.019(2) 0.007(2) -0.0056(19) 0.008(2)
O24 0.030(3) 0.047(3) 0.028(3) 0.017(2) -0.005(2) -0.005(2)
O25 0.021(2) 0.036(2) 0.022(2) 0.0113(19) -0.0048(18) -0.0031(19)
O26 0.024(2) 0.034(2) 0.022(2) 0.0097(19) -0.0004(19) -0.0015(19)
O27 0.022(3) 0.049(3) 0.019(2) 0.012(2) 0.0006(19) -0.007(2)
O28 0.023(2) 0.032(2) 0.019(2) 0.0062(19) -0.0050(18) 0.0049(19)
O29 0.023(2) 0.032(2) 0.015(2) -0.0028(17) 0.0055(17) 0.0032(19)
O30 0.023(2) 0.035(2) 0.023(2) -0.011(2) 0.0008(19) -0.004(2)
O31 0.024(3) 0.058(3) 0.020(2) -0.017(2) 0.001(2) 0.012(2)
O32 0.027(3) 0.061(4) 0.020(2) -0.012(2) 0.000(2) -0.017(2)
O33 0.027(3) 0.037(3) 0.024(2) -0.009(2) 0.012(2) -0.001(2)
O34 0.031(3) 0.031(2) 0.027(2) -0.011(2) -0.001(2) 0.001(2)
O35 0.019(2) 0.054(3) 0.027(3) -0.018(2) 0.002(2) -0.009(2)
O36 0.028(3) 0.039(3) 0.015(2) -0.0065(19) 0.0075(18) 0.001(2)
O42 0.040(3) 0.084(4) 0.027(3) 0.000(4) -0.002(3) 0.032(2)
O43 0.021(2) 0.035(3) 0.025(2) 0.010(2) -0.0014(19) -0.005(2)
O44 0.025(2) 0.040(2) 0.034(3) -0.002(3) -0.002(3) -0.0064(17)
S1 0.0212(8) 0.0526(10) 0.0246(8) -0.0207(8) -0.0092(7) 0.0127(7)
S2 0.0251(10) 0.0618(12) 0.0297(9) 0.0277(9) 0.0109(7) 0.0171(8)
S3 0.0290(10) 0.0706(13) 0.0271(9) -0.0270(9) -0.0092(8) 0.0201(9)
S4 0.0188(8) 0.0485(10) 0.0216(8) -0.0174(7) 0.0038(6) -0.0074(7)
S5 0.0203(8) 0.0453(9) 0.0246(8) 0.0199(7) -0.0052(7) -0.0070(7)
S6 0.0230(8) 0.0351(8) 0.0202(7) 0.0115(6) -0.0071(6) -0.0060(7)
S7 0.0188(8) 0.0534(10) 0.0216(8) 0.0171(7) -0.0042(6) -0.0077(7)
S8 0.0191(8) 0.0479(10) 0.0234(8) -0.0185(7) 0.0050(7) -0.0087(7)
S9 0.0192(8) 0.0415(9) 0.0229(8) -0.0149(7) 0.0069(6) -0.0066(7)
Sm1 0.01651(13) 0.02032(11) 0.01065(13) 0.00027(13) -0.00037(13) 0.00274(9)
Sm2 0.01286(11) 0.02118(11) 0.00894(11) -0.00109(13) 0.00055(14) 0.00119(9)
Sm3 0.01383(11) 0.02214(11) 0.01012(11) 0.00046(15) 0.00042(14) -0.00273(9)
Sm4 0.01871(13) 0.02266(12) 0.00977(12) -0.00102(14) 0.00113(14) -0.00661(9)
Sm5 0.01628(12) 0.02109(11) 0.01076(12) 0.00061(16) 0.00090(14) -0.00071(9)
Sm6 0.01473(12) 0.02464(11) 0.01022(11) -0.00152(14) -0.00048(14) -0.00330(9)
N1 0.078(10) 0.039(7) 0.097(9) 0.005(6) -0.024(7) -0.014(7)
C55 0.044(10) 0.031(6) 0.066(7) -0.005(5) -0.010(6) 0.005(6)
C56 0.130(14) 0.118(15) 0.114(10) 0.015(8) -0.003(8) -0.029(10)
C57 0.131(14) 0.18(3) 0.16(2) 0.00(2) 0.003(11) -0.020(13)
C58 0.136(14) 0.088(12) 0.116(11) -0.021(9) -0.019(8) -0.028(10)
C59 0.145(15) 0.16(3) 0.18(2) -0.03(2) -0.042(13) -0.019(13)
N1' 0.142(11) 0.073(7) 0.127(9) -0.002(6) -0.003(8) -0.031(6)
C55' 0.109(14) 0.065(6) 0.090(9) -0.013(5) -0.018(8) -0.030(7)
C56' 0.163(14) 0.124(14) 0.134(10) 0.011(8) -0.003(8) -0.024(10)
C57' 0.178(17) 0.20(3) 0.21(2) 0.043(18) -0.029(14) -0.015(15)
C58' 0.164(13) 0.110(11) 0.149(12) -0.023(9) -0.009(9) -0.037(9)
C59' 0.165(13) 0.18(2) 0.22(3) -0.03(2) -0.003(11) -0.035(11)
O38 0.052(3) 0.025(2) 0.045(3) -0.0006(19) 0.002(2) -0.006(2)
N2 0.112(6) 0.035(3) 0.097(5) 0.000(3) 0.001(5) -0.005(3)
C60 0.061(5) 0.031(3) 0.055(4) 0.008(3) 0.005(3) 0.003(3)
C61 0.153(10) 0.065(6) 0.129(8) 0.027(6) 0.007(7) -0.008(6)
C62 0.162(11) 0.209(19) 0.243(19) 0.092(17) 0.009(10) -0.038(10)
C63 0.129(9) 0.061(6) 0.099(6) -0.012(5) -0.001(5) 0.002(6)
C64 0.154(10) 0.091(10) 0.163(12) 0.016(10) -0.040(9) -0.002(8)
N3 0.059(8) 0.036(2) 0.069(4) -0.001(3) -0.001(4) -0.001(3)
C65 0.048(12) 0.040(4) 0.064(6) -0.001(4) 0.000(6) -0.001(5)
C66 0.092(12) 0.071(11) 0.076(6) -0.011(6) -0.001(6) -0.001(9)
C67 0.110(14) 0.14(2) 0.131(19) 0.003(17) -0.029(12) -0.016(13)
C68 0.096(16) 0.061(8) 0.095(8) 0.024(7) 0.006(8) 0.004(8)
C69 0.17(3) 0.107(18) 0.104(10) 0.007(10) 0.018(11) 0.007(17)
N3' 0.059(8) 0.036(2) 0.069(4) -0.001(3) -0.001(4) -0.001(3)
C65' 0.044(10) 0.038(4) 0.051(6) -0.004(3) -0.013(5) -0.004(4)
C66' 0.080(10) 0.031(7) 0.071(5) -0.002(5) -0.002(5) 0.006(7)
C67' 0.089(11) 0.097(16) 0.082(11) -0.021(11) -0.012(9) 0.026(10)
C68' 0.073(10) 0.050(6) 0.095(9) 0.019(6) 0.020(7) 0.017(6)
C69' 0.085(10) 0.089(13) 0.155(19) 0.050(13) 0.001(10) -0.004(9)
O40 0.048(3) 0.031(2) 0.042(3) 0.0006(19) -0.007(2) 0.002(2)
N4 0.083(5) 0.031(2) 0.084(4) -0.007(3) 0.000(4) 0.003(3)
C70 0.061(5) 0.034(3) 0.051(4) -0.007(3) -0.004(3) 0.005(3)
C71 0.109(9) 0.060(5) 0.121(7) -0.039(5) -0.022(6) 0.017(5)
C72 0.26(2) 0.102(10) 0.138(8) -0.050(7) -0.050(9) 0.071(12)
C73 0.099(7) 0.056(6) 0.089(5) 0.002(4) -0.006(5) 0.012(5)
C74 0.128(9) 0.140(14) 0.147(11) 0.048(11) 0.030(8) 0.033(9)
N5 0.148(7) 0.070(4) 0.151(6) 0.006(4) -0.003(5) -0.027(4)
C75 0.087(12) 0.042(5) 0.112(8) 0.016(5) 0.016(8) 0.003(6)
C76 0.153(14) 0.136(17) 0.149(10) 0.007(8) -0.004(8) -0.009(11)
C77 0.159(16) 0.18(3) 0.19(3) -0.04(2) 0.003(13) -0.020(15)
C78 0.159(12) 0.162(18) 0.170(13) 0.020(10) 0.003(9) -0.041(10)
C79 0.17(3) 0.18(3) 0.171(14) 0.010(12) -0.002(12) -0.02(2)
N5' 0.148(7) 0.070(4) 0.151(6) 0.006(4) -0.003(5) -0.027(4)
C75' 0.111(10) 0.067(5) 0.115(9) 0.013(5) 0.019(7) -0.025(6)
C76' 0.179(14) 0.156(13) 0.166(10) -0.020(8) -0.007(8) 0.018(10)
C77' 0.22(2) 0.15(2) 0.184(13) -0.041(12) -0.034(14) 0.049(18)
C78' 0.190(14) 0.118(10) 0.183(12) 0.041(9) 0.001(9) -0.017(9)
C79' 0.202(15) 0.21(2) 0.23(2) 0.061(19) 0.026(13) -0.008(13)
O37 0.053(3) 0.027(2) 0.062(3) 0.003(3) -0.006(3) -0.004(2)
O39 0.063(4) 0.030(2) 0.048(3) -0.0128(19) 0.007(3) 0.001(2)
O41 0.068(4) 0.025(2) 0.092(4) 0.001(4) 0.025(4) 0.007(2)

loop_
_atom_type_symbol
_atom_type_description
_atom_type_scat_dispersion_real
_atom_type_scat_dispersion_imag
_atom_type_scat_source
C C 0.0033 0.0016 'International Tables Vol C Tables 4.2.6.8 and 6.1.1.4'
H H 0.0000 0.0000 'International Tables Vol C Tables 4.2.6.8 and 6.1.1.4'
N N 0.0061 0.0033 'International Tables Vol C Tables 4.2.6.8 and 6.1.1.4'
O O 0.0106 0.0060 'International Tables Vol C Tables 4.2.6.8 and 6.1.1.4'
S S 0.1246 0.1234 'International Tables Vol C Tables 4.2.6.8 and 6.1.1.4'
Sm Sm -0.1638 3.4418 'International Tables Vol C Tables 4.2.6.8 and 6.1.1.4'

loop_
_geom_angle_atom_site_label_1
_geom_angle_atom_site_label_2
_geom_angle_atom_site_label_3
_geom_angle
_geom_angle_site_symmetry_1
_geom_angle_site_symmetry_3
O2 C1 O1 125.5(6) . .
O2 C1 C2 115.9(6) . .
O1 C1 C2 118.5(6) . .
C3 C2 C1 125.8(6) . .
C3 C2 S1 111.6(5) . .
C1 C2 S1 122.6(5) . .
C2 C3 C4 112.6(7) . .
C2 C3 H3 123.7 . .
C4 C3 H3 123.7 . .
C5 C4 C3 111.8(7) . .
C5 C4 H4 124.1 . .
C3 C4 H4 124.1 . .
C4 C5 C6 127.1(6) . .
C4 C5 S1 112.5(5) . .
C6 C5 S1 120.3(5) . .
O3 C6 O4 125.5(6) . .
O3 C6 C5 118.0(6) . .
O4 C6 C5 116.4(6) . .
O6 C7 O5 122.5(6) . .
O6 C7 C8 118.2(6) . .
O5 C7 C8 119.3(7) . .
O6 C7 Sm2 53.5(3) . .
O5 C7 Sm2 69.2(4) . .
C8 C7 Sm2 170.4(5) . .
C9 C8 C7 129.0(6) . .
C9 C8 S2 111.4(5) . .
C7 C8 S2 119.6(5) . .
C8 C9 C10 112.3(7) . .
C8 C9 H9 123.8 . .
C10 C9 H9 123.8 . .
C11 C10 C9 112.9(7) . .
C11 C10 H10 123.5 . .
C9 C10 H10 123.5 . .
C10 C11 C12 126.4(6) . .
C10 C11 S2 111.6(5) . .
C12 C11 S2 122.0(5) . .
O7 C12 O8 125.4(6) . .
O7 C12 C11 117.0(7) . .
O8 C12 C11 117.6(6) . .
O9 C13 O10 127.5(6) . .
O9 C13 C14 117.6(6) . .
O10 C13 C14 115.0(6) . .
C15 C14 C13 128.3(7) . .
C15 C14 S3 110.3(5) . .
C13 C14 S3 121.2(5) . .
C14 C15 C16 113.3(7) . .
C14 C15 H15 123.4 . .
C16 C15 H15 123.4 . .
C17 C16 C15 112.7(7) . .
C17 C16 H16 123.7 . .
C15 C16 H16 123.7 . .
C16 C17 C18 127.0(7) . .
C16 C17 S3 111.3(5) . .
C18 C17 S3 121.4(5) . .
O12 C18 O11 126.3(6) . .
O12 C18 C17 115.4(7) . .
O11 C18 C17 118.3(6) . .
O14 C19 O13 126.2(6) . .
O14 C19 C20 118.1(6) . .
O13 C19 C20 115.6(6) . .
C21 C20 C19 127.2(6) . .
C21 C20 S4 111.4(5) . .
C19 C20 S4 121.3(5) . .
C20 C21 C22 113.6(6) . .
C20 C21 H21 123.2 . .
C22 C21 H21 123.2 . .
C23 C22 C21 111.3(6) . .
C23 C22 H22 124.3 . .
C21 C22 H22 124.3 . .
C22 C23 C24 128.5(6) . .
C22 C23 S4 112.1(5) . .
C24 C23 S4 119.3(5) . .
O16 C24 O15 124.8(6) . .
O16 C24 C23 119.3(6) . .
O15 C24 C23 115.7(6) . .
O17 C25 O18 125.0(6) . .
O17 C25 C26 120.8(6) . .
O18 C25 C26 114.3(6) . .
C27 C26 C25 124.8(6) . .
C27 C26 S5 110.4(5) . .
C25 C26 S5 124.7(5) . .
C26 C27 C28 113.7(6) . .
C26 C27 H27 123.2 . .
C28 C27 H27 123.2 . .
C29 C28 C27 112.5(6) . .
C29 C28 H28 123.8 . .
C27 C28 H28 123.8 . .
C28 C29 C30 126.8(6) . .
C28 C29 S5 111.4(5) . .
C30 C29 S5 121.8(5) . .
O20 C30 O43 121.7(5) . .
O20 C30 C29 120.2(6) . .
O43 C30 C29 118.1(5) . .
O20 C30 Sm5 69.1(3) . 1_556
O43 C30 Sm5 53.3(3) . 1_556
C29 C30 Sm5 167.1(4) . 1_556
O22 C31 O21 126.9(6) . .
O22 C31 C32 116.4(6) . .
O21 C31 C32 116.7(6) . .
C33 C32 C31 126.1(6) . .
C33 C32 S6 112.1(5) . .
C31 C32 S6 121.6(5) . .
C32 C33 C34 111.5(6) . .
C32 C33 H33 124.2 . .
C34 C33 H33 124.2 . .
C35 C34 C33 112.4(6) . .
C35 C34 H34 123.8 . .
C33 C34 H34 123.8 . .
C34 C35 C36 127.8(6) . .
C34 C35 S6 112.5(5) . .
C36 C35 S6 119.7(5) . .
O24 C36 O23 121.6(6) . .
O24 C36 C35 119.6(6) . .
O23 C36 C35 118.8(7) . .
O24 C36 Sm6 50.9(3) . 1_565
O23 C36 Sm6 71.4(4) . 1_565
C35 C36 Sm6 166.9(5) . 1_565
O25 C37 O26 125.7(6) . .
O25 C37 C38 117.7(6) . .
O26 C37 C38 116.5(6) . .
C39 C38 C37 128.5(6) . .
C39 C38 S7 111.4(5) . .
C37 C38 S7 120.1(5) . .
C38 C39 C40 112.2(6) . .
C38 C39 H39 123.9 . .
C40 C39 H39 123.9 . .
C41 C40 C39 113.1(6) . .
C41 C40 H40 123.5 . .
C39 C40 H40 123.5 . .
C40 C41 C42 127.3(6) . .
C40 C41 S7 111.4(5) . .
C42 C41 S7 121.2(5) . .
O27 C42 O28 125.3(6) . .
O27 C42 C41 119.3(6) . .
O28 C42 C41 115.4(6) . .
O30 C43 O29 122.9(6) . .
O30 C43 C44 118.3(6) . .
O29 C43 C44 118.8(6) . .
O30 C43 Sm4 52.7(3) . .
O29 C43 Sm4 70.5(3) . .
C44 C43 Sm4 168.6(5) . .
C45 C44 C43 127.0(6) . .
C45 C44 S8 111.5(5) . .
C43 C44 S8 121.5(5) . .
C44 C45 C46 112.2(6) . .
C44 C45 H45 123.9 . .
C46 C45 H45 123.9 . .
C47 C46 C45 113.1(6) . .
C47 C46 H46 123.4 . .
C45 C46 H46 123.4 . .
C46 C47 C48 125.4(6) . .
C46 C47 S8 111.4(5) . .
C48 C47 S8 123.0(5) . .
O31 C48 O32 126.6(6) . .
O31 C48 C47 119.6(6) . .
O32 C48 C47 113.7(6) . .
O33 C49 O34 127.0(6) . .
O33 C49 C50 117.2(6) . .
O34 C49 C50 115.8(6) . .
C51 C50 C49 126.7(6) . .
C51 C50 S9 112.1(5) . .
C49 C50 S9 121.2(5) . .
C50 C51 C52 112.4(6) . .
C50 C51 H51 123.8 . .
C52 C51 H51 123.8 . .
C53 C52 C51 112.2(6) . .
C53 C52 H52 123.9 . .
C51 C52 H52 123.9 . .
C52 C53 C54 128.0(6) . .
C52 C53 S9 111.7(5) . .
C54 C53 S9 120.3(5) . .
O36 C54 O35 122.2(6) . .
O36 C54 C53 119.3(6) . .
O35 C54 C53 118.5(6) . .
O36 C54 Sm3 70.3(4) . 1_544
O35 C54 Sm3 52.7(3) . 1_544
C53 C54 Sm3 167.4(5) . 1_544
C1 O1 Sm2 128.3(4) . .
C1 O2 Sm1 147.3(5) . .
C6 O3 Sm1 117.3(4) . 2_664
C6 O4 Sm2 165.6(5) . 2_664
C7 O5 Sm1 165.4(5) . .
C7 O5 Sm2 85.8(4) . .
Sm1 O5 Sm2 107.66(15) . .
C7 O6 Sm2 102.2(4) . .
C12 O7 Sm1 169.2(5) . 2_674
C12 O8 Sm5 132.8(4) . 1_565
C13 O9 Sm1 143.3(4) . .
C13 O10 Sm2 133.3(5) . .
C18 O11 Sm1 123.3(4) . 2_675
C18 O12 Sm5 144.0(5) . 1_566
C19 O13 Sm2 141.7(5) . .
C19 O14 Sm3 131.8(4) . .
C24 O15 Sm5 133.2(4) . .
C24 O16 Sm6 140.5(4) . .
C25 O17 Sm2 129.5(4) . .
C25 O18 Sm3 167.6(5) . .
Sm3 O19 Sm2 124.35(13) . .
Sm3 O19 H19A 94(5) . .
Sm2 O19 H19A 110(6) . .
Sm3 O19 H19B 110(5) . .
Sm2 O19 H19B 106(5) . .
H19A O19 H19B 112(4) . .
C30 O20 Sm6 169.7(4) . 1_556
C30 O20 Sm5 86.3(3) . 1_556
Sm6 O20 Sm5 104.03(14) 1_556 1_556
C31 O21 Sm3 136.7(4) . .
C31 O22 Sm4 134.9(4) . .
C36 O23 Sm5 167.9(5) . 1_565
C36 O23 Sm6 84.1(4) . 1_565
Sm5 O23 Sm6 103.16(15) 1_565 1_565
C36 O24 Sm6 105.8(4) . 1_565
C37 O25 Sm3 138.0(4) . .
C37 O26 Sm4 134.2(4) . .
C42 O27 Sm6 134.4(4) . 1_556
C42 O28 Sm4 147.9(4) . 3_645
C43 O29 Sm3 170.5(4) . .
C43 O29 Sm4 84.9(4) . .
Sm3 O29 Sm4 104.47(14) . .
C43 O30 Sm4 103.4(4) . .
C48 O31 Sm4 134.1(4) . 3_644
C48 O32 Sm6 162.0(5) . .
C49 O33 Sm5 134.5(4) . .
C49 O34 Sm6 138.1(4) . .
C54 O35 Sm3 103.6(4) . 1_544
C54 O36 Sm4 169.1(4) . 1_544
C54 O36 Sm3 85.4(4) . 1_544
Sm4 O36 Sm3 105.01(14) 1_544 1_544
Sm6 O42 H42B 118(4) . .
Sm6 O42 H42A 128(6) . .
H42B O42 H42A 110(4) . .
C30 O43 Sm5 102.5(4) . 1_556
Sm1 O44 H44A 126(6) . .
Sm1 O44 H44B 109(5) . .
H44A O44 H44B 109(4) . .
C5 S1 C2 91.5(3) . .
C8 S2 C11 91.7(3) . .
C17 S3 C14 92.5(3) . .
C23 S4 C20 91.5(3) . .
C29 S5 C26 92.0(3) . .
C32 S6 C35 91.4(3) . .
C41 S7 C38 91.8(3) . .
C47 S8 C44 91.7(3) . .
C50 S9 C53 91.6(3) . .
O2 Sm1 O7 138.09(19) . 2_675
O2 Sm1 O3 81.21(18) . 2_665
O7 Sm1 O3 75.06(19) 2_675 2_665
O2 Sm1 O11 81.57(17) . 2_674
O7 Sm1 O11 99.36(19) 2_675 2_674
O3 Sm1 O11 145.84(18) 2_665 2_674
O2 Sm1 O37 138.7(2) . .
O7 Sm1 O37 78.2(2) 2_675 .
O3 Sm1 O37 136.9(2) 2_665 .
O11 Sm1 O37 71.5(2) 2_674 .
O2 Sm1 O9 118.98(15) . .
O7 Sm1 O9 86.51(17) 2_675 .
O3 Sm1 O9 73.16(17) 2_665 .
O11 Sm1 O9 140.85(18) 2_674 .
O37 Sm1 O9 71.96(19) . .
O2 Sm1 O5 68.72(16) . .
O7 Sm1 O5 152.91(19) 2_675 .
O3 Sm1 O5 113.42(15) 2_665 .
O11 Sm1 O5 87.09(16) 2_674 .
O37 Sm1 O5 78.99(18) . .
O9 Sm1 O5 72.58(15) . .
O2 Sm1 O44 68.11(16) . .
O7 Sm1 O44 71.71(19) 2_675 .
O3 Sm1 O44 71.22(18) 2_665 .
O11 Sm1 O44 75.03(18) 2_674 .
O37 Sm1 O44 129.97(16) . .
O9 Sm1 O44 141.89(18) . .
O5 Sm1 O44 135.10(17) . .
O4 Sm2 O13 136.91(18) 2_665 .
O4 Sm2 O10 78.35(18) 2_665 .
O13 Sm2 O10 138.41(17) . .
O4 Sm2 O1 80.02(16) 2_665 .
O13 Sm2 O1 79.16(16) . .
O10 Sm2 O1 138.24(16) . .
O4 Sm2 O6 133.45(17) 2_665 .
O13 Sm2 O6 80.06(17) . .
O10 Sm2 O6 87.08(19) . .
O1 Sm2 O6 82.49(18) . .
O4 Sm2 O17 77.81(16) 2_665 .
O13 Sm2 O17 82.22(17) . .
O10 Sm2 O17 87.11(17) . .
O1 Sm2 O17 122.32(18) . .
O6 Sm2 O17 145.84(16) . .
O4 Sm2 O19 139.52(17) 2_665 .
O13 Sm2 O19 72.76(15) . .
O10 Sm2 O19 65.96(15) . .
O1 Sm2 O19 139.93(17) . .
O6 Sm2 O19 65.14(17) . .
O17 Sm2 O19 81.81(16) . .
O4 Sm2 O5 84.27(16) 2_665 .
O13 Sm2 O5 123.46(15) . .
O10 Sm2 O5 70.71(16) . .
O1 Sm2 O5 71.94(15) . .
O6 Sm2 O5 49.26(15) . .
O17 Sm2 O5 153.94(15) . .
O19 Sm2 O5 100.52(13) . .
O4 Sm2 C7 109.12(19) 2_665 .
O13 Sm2 C7 101.28(18) . .
O10 Sm2 C7 78.95(19) . .
O1 Sm2 C7 75.06(19) . .
O6 Sm2 C7 24.34(18) . .
O17 Sm2 C7 162.56(19) . .
O19 Sm2 C7 82.95(18) . .
O5 Sm2 C7 24.96(17) . .
O18 Sm3 O29 151.43(17) . .
O18 Sm3 O21 134.86(17) . .
O29 Sm3 O21 73.31(15) . .
O18 Sm3 O14 92.52(18) . .
O29 Sm3 O14 89.84(15) . .
O21 Sm3 O14 77.07(17) . .
O18 Sm3 O25 84.49(16) . .
O29 Sm3 O25 76.64(14) . .
O21 Sm3 O25 129.15(15) . .
O14 Sm3 O25 142.76(16) . .
O18 Sm3 O38 73.31(18) . .
O29 Sm3 O38 80.76(16) . .
O21 Sm3 O38 138.02(16) . .
O14 Sm3 O38 70.32(17) . .
O25 Sm3 O38 73.30(16) . .
O18 Sm3 O35 72.78(18) . 1_566
O29 Sm3 O35 123.00(15) . 1_566
O21 Sm3 O35 84.32(17) . 1_566
O14 Sm3 O35 135.47(16) . 1_566
O25 Sm3 O35 78.88(16) . 1_566
O38 Sm3 O35 137.65(17) . 1_566
O18 Sm3 O19 67.72(16) . .
O29 Sm3 O19 138.99(15) . .
O21 Sm3 O19 67.37(15) . .
O14 Sm3 O19 70.76(16) . .
O25 Sm3 O19 139.01(16) . .
O38 Sm3 O19 122.35(14) . .
O35 Sm3 O19 64.75(16) 1_566 .
O18 Sm3 O36 115.62(15) . 1_566
O29 Sm3 O36 75.16(13) . 1_566
O21 Sm3 O36 68.76(14) . 1_566
O14 Sm3 O36 145.32(15) . 1_566
O25 Sm3 O36 64.41(14) . 1_566
O38 Sm3 O36 134.91(15) . 1_566
O35 Sm3 O36 47.84(14) 1_566 1_566
O19 Sm3 O36 100.33(12) . 1_566
O18 Sm3 C54 93.06(19) . 1_566
O29 Sm3 C54 99.41(17) . 1_566
O21 Sm3 C54 77.51(17) . 1_566
O14 Sm3 C54 149.10(18) . 1_566
O25 Sm3 C54 68.09(17) . 1_566
O38 Sm3 C54 140.11(18) . 1_566
O35 Sm3 C54 23.69(17) 1_566 1_566
O19 Sm3 C54 83.39(17) . 1_566
O36 Sm3 C54 24.33(16) 1_566 1_566
O28 Sm4 O36 156.33(16) 3_654 1_566
O28 Sm4 O26 126.18(16) 3_654 .
O36 Sm4 O26 75.44(16) 1_566 .
O28 Sm4 O31 85.95(17) 3_654 3_655
O36 Sm4 O31 89.71(15) 1_566 3_655
O26 Sm4 O31 79.05(17) . 3_655
O28 Sm4 O22 88.52(15) 3_654 .
O36 Sm4 O22 81.05(15) 1_566 .
O26 Sm4 O22 131.44(15) . .
O31 Sm4 O22 143.07(17) 3_655 .
O28 Sm4 O39 78.75(17) 3_654 .
O36 Sm4 O39 77.88(17) 1_566 .
O26 Sm4 O39 139.11(17) . .
O31 Sm4 O39 70.36(19) 3_655 .
O22 Sm4 O39 72.75(17) . .
O28 Sm4 O30 74.54(16) 3_654 .
O36 Sm4 O30 123.49(15) 1_566 .
O26 Sm4 O30 79.47(17) . .
O31 Sm4 O30 133.50(17) 3_655 .
O22 Sm4 O30 79.18(16) . .
O39 Sm4 O30 141.42(17) . .
O28 Sm4 O29 119.49(14) 3_654 .
O36 Sm4 O29 75.33(14) 1_566 .
O26 Sm4 O29 67.38(14) . .
O31 Sm4 O29 145.63(16) 3_655 .
O22 Sm4 O29 65.80(14) . .
O39 Sm4 O29 133.25(16) . .
O30 Sm4 O29 48.28(13) . .
O28 Sm4 C43 96.24(17) 3_654 .
O36 Sm4 C43 99.85(17) 1_566 .
O26 Sm4 C43 73.46(16) . .
O31 Sm4 C43 147.40(18) 3_655 .
O22 Sm4 C43 69.51(16) . .
O39 Sm4 C43 142.05(18) . .
O30 Sm4 C43 23.85(17) . .
O29 Sm4 C43 24.52(15) . .
O12 Sm5 O23 163.91(17) 1_544 1_545
O12 Sm5 O33 99.19(16) 1_544 .
O23 Sm5 O33 81.96(16) 1_545 .
O12 Sm5 O15 111.63(16) 1_544 .
O23 Sm5 O15 77.34(16) 1_545 .
O33 Sm5 O15 134.27(16) . .
O12 Sm5 O8 80.98(16) 1_544 1_545
O23 Sm5 O8 88.88(16) 1_545 1_545
O33 Sm5 O8 144.91(16) . 1_545
O15 Sm5 O8 75.14(17) . 1_545
O12 Sm5 O41 78.9(2) 1_544 .
O23 Sm5 O41 86.2(2) 1_545 .
O33 Sm5 O41 73.0(2) . .
O15 Sm5 O41 144.0(3) . .
O8 Sm5 O41 72.7(2) 1_545 .
O12 Sm5 O43 69.82(16) 1_544 1_554
O23 Sm5 O43 126.02(16) 1_545 1_554
O33 Sm5 O43 81.85(16) . 1_554
O15 Sm5 O43 78.34(17) . 1_554
O8 Sm5 O43 129.27(16) 1_545 1_554
O41 Sm5 O43 135.7(3) . 1_554
O12 Sm5 O20 117.67(14) 1_544 1_554
O23 Sm5 O20 77.69(15) 1_545 1_554
O33 Sm5 O20 67.06(14) . 1_554
O15 Sm5 O20 68.89(14) . 1_554
O8 Sm5 O20 143.51(16) 1_545 1_554
O41 Sm5 O20 138.49(18) . 1_554
O43 Sm5 O20 48.61(13) 1_554 1_554
O12 Sm5 C30 93.14(17) 1_544 1_554
O23 Sm5 C30 102.33(17) 1_545 1_554
O33 Sm5 C30 71.04(16) . 1_554
O15 Sm5 C30 74.23(16) . 1_554
O8 Sm5 C30 144.00(17) 1_545 1_554
O41 Sm5 C30 141.3(2) . 1_554
O43 Sm5 C30 24.16(16) 1_554 1_554
O20 Sm5 C30 24.64(15) 1_554 1_554
O32 Sm6 O34 138.44(18) . .
O32 Sm6 O20 148.80(18) . 1_554
O34 Sm6 O20 71.87(16) . 1_554
O32 Sm6 O27 90.39(18) . 1_554
O34 Sm6 O27 77.80(18) . 1_554
O20 Sm6 O27 90.30(15) 1_554 1_554
O32 Sm6 O40 75.43(19) . .
O34 Sm6 O40 133.96(16) . .
O20 Sm6 O40 75.37(16) 1_554 .
O27 Sm6 O40 70.88(17) 1_554 .
O32 Sm6 O24 73.74(18) . 1_545
O34 Sm6 O24 89.68(19) . 1_545
O20 Sm6 O24 122.43(16) 1_554 1_545
O27 Sm6 O24 139.46(17) 1_554 1_545
O40 Sm6 O24 135.67(18) . 1_545
O32 Sm6 O16 84.63(16) . .
O34 Sm6 O16 127.96(15) . .
O20 Sm6 O16 75.95(14) 1_554 .
O27 Sm6 O16 142.22(16) 1_554 .
O40 Sm6 O16 71.62(16) . .
O24 Sm6 O16 74.47(16) 1_545 .
O32 Sm6 O42 69.4(2) . .
O34 Sm6 O42 69.04(18) . .
O20 Sm6 O42 139.30(18) 1_554 .
O27 Sm6 O42 70.96(18) 1_554 .
O40 Sm6 O42 126.97(18) . .
O24 Sm6 O42 68.55(19) 1_545 .
O16 Sm6 O42 139.31(18) . .
O32 Sm6 O23 117.71(15) . 1_545
O34 Sm6 O23 69.05(15) . 1_545
O20 Sm6 O23 75.10(14) 1_554 1_545
O27 Sm6 O23 146.47(15) 1_554 1_545
O40 Sm6 O23 130.97(15) . 1_545
O24 Sm6 O23 47.59(14) 1_545 1_545
O16 Sm6 O23 63.77(14) . 1_545
O42 Sm6 O23 100.65(16) . 1_545
O32 Sm6 C36 94.45(19) . 1_545
O34 Sm6 C36 80.77(17) . 1_545
O20 Sm6 C36 99.11(17) 1_554 1_545
O27 Sm6 C36 152.58(19) 1_554 1_545
O40 Sm6 C36 136.40(18) . 1_545
O24 Sm6 C36 23.32(18) 1_545 1_545
O16 Sm6 C36 65.19(17) . 1_545
O42 Sm6 C36 85.5(2) . 1_545
O23 Sm6 C36 24.46(16) 1_545 1_545
C55 N1 C56 119.7(19) . .
C55 N1 C58 112.1(18) . .
C56 N1 C58 128(2) . .
O37 C55 N1 122(2) . .
O37 C55 H55 119.2 . .
N1 C55 H55 119.2 . .
N1 C56 C57 116(2) . .
N1 C56 H56A 108.4 . .
C57 C56 H56A 108.4 . .
N1 C56 H56B 108.4 . .
C57 C56 H56B 108.4 . .
H56A C56 H56B 107.4 . .
C56 C57 H57A 109.5 . .
C56 C57 H57B 109.5 . .
H57A C57 H57B 109.5 . .
C56 C57 H57C 109.5 . .
H57A C57 H57C 109.5 . .
H57B C57 H57C 109.5 . .
N1 C58 C59 104(2) . .
N1 C58 H58A 111.1 . .
C59 C58 H58A 111.1 . .
N1 C58 H58B 111.1 . .
C59 C58 H58B 111.1 . .
H58A C58 H58B 109.0 . .
C58 C59 H59A 109.5 . .
C58 C59 H59B 109.5 . .
H59A C59 H59B 109.5 . .
C58 C59 H59C 109.5 . .
H59A C59 H59C 109.5 . .
H59B C59 H59C 109.5 . .
C55' N1' C56' 119.6(18) . .
C55' N1' C58' 116.6(17) . .
C56' N1' C58' 119(2) . .
O37 C55' N1' 123(2) . .
O37 C55' H55' 118.7 . .
N1' C55' H55' 118.7 . .
N1' C56' C57' 116(2) . .
N1' C56' H56C 108.2 . .
C57' C56' H56C 108.2 . .
N1' C56' H56D 108.2 . .
C57' C56' H56D 108.2 . .
H56C C56' H56D 107.3 . .
C56' C57' H57D 109.5 . .
C56' C57' H57E 109.5 . .
H57D C57' H57E 109.5 . .
C56' C57' H57F 109.5 . .
H57D C57' H57F 109.5 . .
H57E C57' H57F 109.5 . .
N1' C58' C59' 110.0(19) . .
N1' C58' H58C 109.7 . .
C59' C58' H58C 109.7 . .
N1' C58' H58D 109.6 . .
C59' C58' H58D 109.7 . .
H58C C58' H58D 108.2 . .
C58' C59' H59D 109.5 . .
C58' C59' H59E 109.5 . .
H59D C59' H59E 109.5 . .
C58' C59' H59F 109.5 . .
H59D C59' H59F 109.5 . .
H59E C59' H59F 109.5 . .
C60 O38 Sm3 127.7(5) . .
C60 N2 C63 120.3(9) . .
C60 N2 C61 119.0(10) . .
C63 N2 C61 119.8(10) . .
O38 C60 N2 124.1(9) . .
O38 C60 H60 118.0 . .
N2 C60 H60 118.0 . .
C62 C61 N2 112.7(14) . .
C62 C61 H61A 109.1 . .
N2 C61 H61A 109.1 . .
C62 C61 H61B 109.1 . .
N2 C61 H61B 109.1 . .
H61A C61 H61B 107.8 . .
C61 C62 H62A 109.5 . .
C61 C62 H62B 109.5 . .
H62A C62 H62B 109.5 . .
C61 C62 H624 109.5 . .
H62A C62 H624 109.5 . .
H62B C62 H624 109.5 . .
N2 C63 C64 111.0(13) . .
N2 C63 H63A 109.4 . .
C64 C63 H63A 109.4 . .
N2 C63 H63B 109.4 . .
C64 C63 H63B 109.4 . .
H63A C63 H63B 108.0 . .
C63 C64 H64A 109.5 . .
C63 C64 H64B 109.5 . .
H64A C64 H64B 109.5 . .
C63 C64 H64C 109.5 . .
H64A C64 H64C 109.5 . .
H64B C64 H64C 109.5 . .
C65 N3 C66 119.9(16) . .
C65 N3 C68 120.1(15) . .
C66 N3 C68 118.8(17) . .
O39 C65 N3 120(2) . .
O39 C65 H65 119.9 . .
N3 C65 H65 119.9 . .
N3 C66 C67 112.2(19) . .
N3 C66 H66A 109.2 . .
C67 C66 H66A 109.2 . .
N3 C66 H66B 109.2 . .
C67 C66 H66B 109.2 . .
H66A C66 H66B 107.9 . .
C66 C67 H67A 109.5 . .
C66 C67 H67B 109.5 . .
H67A C67 H67B 109.5 . .
C66 C67 H67C 109.5 . .
H67A C67 H67C 109.5 . .
H67B C67 H67C 109.5 . .
N3 C68 C69 112.3(18) . .
N3 C68 H68A 109.1 . .
C69 C68 H68A 109.1 . .
N3 C68 H68B 109.1 . .
C69 C68 H68B 109.1 . .
H68A C68 H68B 107.9 . .
C68 C69 H69A 109.5 . .
C68 C69 H69B 109.5 . .
H69A C69 H69B 109.5 . .
C68 C69 H69C 109.5 . .
H69A C69 H69C 109.5 . .
H69B C69 H69C 109.5 . .
C65' N3' C68' 121.2(14) . .
C65' N3' C66' 119.2(13) . .
C68' N3' C66' 118.9(14) . .
O39 C65' N3' 118.6(16) . .
O39 C65' H65' 120.7 . .
N3' C65' H65' 120.7 . .
N3' C66' C67' 110.9(15) . .
N3' C66' H66C 109.5 . .
C67' C66' H66C 109.5 . .
N3' C66' H66D 109.5 . .
C67' C66' H66D 109.5 . .
H66C C66' H66D 108.0 . .
C66' C67' H67D 109.5 . .
C66' C67' H67E 109.5 . .
H67D C67' H67E 109.5 . .
C66' C67' H67F 109.5 . .
H67D C67' H67F 109.5 . .
H67E C67' H67F 109.5 . .
N3' C68' C69' 113.2(17) . .
N3' C68' H68C 108.9 . .
C69' C68' H68C 108.9 . .
N3' C68' H68D 108.9 . .
C69' C68' H68D 108.9 . .
H68C C68' H68D 107.7 . .
C68' C69' H69D 109.5 . .
C68' C69' H69E 109.5 . .
H69D C69' H69E 109.5 . .
C68' C69' H69F 109.5 . .
H69D C69' H69F 109.5 . .
H69E C69' H69F 109.5 . .
C70 O40 Sm6 126.0(5) . .
C70 N4 C71 124.3(9) . .
C70 N4 C73 119.8(8) . .
C71 N4 C73 115.8(9) . .
O40 C70 N4 123.8(8) . .
O40 C70 H70 118.1 . .
N4 C70 H70 118.1 . .
C72 C71 N4 116.0(11) . .
C72 C71 H71A 108.3 . .
N4 C71 H71A 108.3 . .
C72 C71 H71B 108.3 . .
N4 C71 H71B 108.3 . .
H71A C71 H71B 107.4 . .
C71 C72 H72A 109.5 . .
C71 C72 H72B 109.5 . .
H72A C72 H72B 109.5 . .
C71 C72 H72C 109.5 . .
H72A C72 H72C 109.5 . .
H72B C72 H72C 109.5 . .
N4 C73 C74 109.6(11) . .
N4 C73 H73A 109.7 . .
C74 C73 H73A 109.7 . .
N4 C73 H73B 109.7 . .
C74 C73 H73B 109.7 . .
H73A C73 H73B 108.2 . .
C73 C74 H74A 109.5 . .
C73 C74 H74B 109.5 . .
H74A C74 H74B 109.5 . .
C73 C74 H74C 109.5 . .
H74A C74 H74C 109.5 . .
H74B C74 H74C 109.5 . .
C75 N5 C76 119(3) . .
C75 N5 C78 115(3) . .
C76 N5 C78 98(2) . .
O41 C75 N5 115(3) . .
O41 C75 H75 122.4 . .
N5 C75 H75 122.4 . .
N5 C76 C77 115(3) . .
N5 C76 H76A 108.6 . .
C77 C76 H76A 108.6 . .
N5 C76 H76B 108.6 . .
C77 C76 H76B 108.6 . .
H76A C76 H76B 107.6 . .
C76 C77 H77A 109.5 . .
C76 C77 H77B 109.5 . .
H77A C77 H77B 109.5 . .
C76 C77 H77C 109.5 . .
H77A C77 H77C 109.5 . .
H77B C77 H77C 109.5 . .
N5 C78 C79 99(2) . .
N5 C78 H78A 111.9 . .
C79 C78 H78A 111.9 . .
N5 C78 H78B 112.0 . .
C79 C78 H78B 112.0 . .
H78A C78 H78B 109.6 . .
C78 C79 H79A 109.5 . .
C78 C79 H79B 109.5 . .
H79A C79 H79B 109.5 . .
C78 C79 H79C 109.4 . .
H79A C79 H79C 109.5 . .
H79B C79 H79C 109.5 . .
C75' N5' C76' 124.6(18) . .
C75' N5' C78' 120.8(19) . .
C76' N5' C78' 97.9(18) . .
O41 C75' N5' 131.1(19) . .
O41 C75' H75' 114.4 . .
N5' C75' H75' 114.4 . .
C77' C76' N5' 115(2) . .
C77' C76' H76C 108.5 . .
N5' C76' H76C 108.5 . .
C77' C76' H76D 108.5 . .
N5' C76' H76D 108.5 . .
H76C C76' H76D 107.5 . .
C76' C77' H77D 109.5 . .
C76' C77' H77E 109.5 . .
H77D C77' H77E 109.5 . .
C76' C77' H77F 109.5 . .
H77D C77' H77F 109.5 . .
H77E C77' H77F 109.5 . .
N5' C78' C79' 100(2) . .
N5' C78' H78C 111.8 . .
C79' C78' H78C 111.8 . .
N5' C78' H78D 111.8 . .
C79' C78' H78D 111.8 . .
H78C C78' H78D 109.5 . .
C78' C79' H79D 109.5 . .
C78' C79' H79E 109.5 . .
H79D C79' H79E 109.5 . .
C78' C79' H79F 109.5 . .
H79D C79' H79F 109.5 . .
H79E C79' H79F 109.5 . .
C55' O37 Sm1 132.9(13) . .
C55 O37 Sm1 125.2(12) . .
C65 O39 Sm4 128.1(11) . .
C65' O39 Sm4 125.4(10) . .
C75 O41 Sm5 149(2) . .
C75' O41 Sm5 134.1(12) . .

loop_
_geom_bond_atom_site_label_1
_geom_bond_atom_site_label_2
_geom_bond_distance
_geom_bond_site_symmetry_2
C1 O2 1.241(8) .
C1 O1 1.263(8) .
C1 C2 1.475(8) .
C2 C3 1.352(10) .
C2 S1 1.701(7) .
C3 C4 1.417(10) .
C3 H3 0.9300 .
C4 C5 1.342(10) .
C4 H4 0.9300 .
C5 C6 1.484(9) .
C5 S1 1.699(6) .
C6 O3 1.229(8) .
C6 O4 1.262(8) .
C7 O6 1.241(9) .
C7 O5 1.246(8) .
C7 C8 1.489(9) .
C7 Sm2 2.944(7) .
C8 C9 1.353(10) .
C8 S2 1.708(7) .
C9 C10 1.419(10) .
C9 H9 0.9300 .
C10 C11 1.336(10) .
C10 H10 0.9300 .
C11 C12 1.476(9) .
C11 S2 1.713(7) .
C12 O7 1.231(8) .
C12 O8 1.254(8) .
C13 O9 1.243(9) .
C13 O10 1.261(8) .
C13 C14 1.481(9) .
C14 C15 1.342(10) .
C14 S3 1.707(7) .
C15 C16 1.406(10) .
C15 H15 0.9300 .
C16 C17 1.340(10) .
C16 H16 0.9300 .
C17 C18 1.497(9) .
C17 S3 1.689(7) .
C18 O12 1.248(9) .
C18 O11 1.253(9) .
C19 O14 1.246(9) .
C19 O13 1.257(8) .
C19 C20 1.488(10) .
C20 C21 1.352(9) .
C20 S4 1.707(7) .
C21 C22 1.407(9) .
C21 H21 0.9300 .
C22 C23 1.367(9) .
C22 H22 0.9300 .
C23 C24 1.480(8) .
C23 S4 1.706(6) .
C24 O16 1.241(8) .
C24 O15 1.277(8) .
C25 O17 1.246(8) .
C25 O18 1.244(8) .
C25 C26 1.481(9) .
C26 C27 1.354(10) .
C26 S5 1.722(7) .
C27 C28 1.413(9) .
C27 H27 0.9300 .
C28 C29 1.352(9) .
C28 H28 0.9300 .
C29 C30 1.471(8) .
C29 S5 1.715(6) .
C30 O20 1.255(7) .
C30 O43 1.259(8) .
C30 Sm5 3.004(6) 1_556
C31 O22 1.251(8) .
C31 O21 1.249(8) .
C31 C32 1.490(8) .
C32 C33 1.374(9) .
C32 S6 1.704(6) .
C33 C34 1.425(9) .
C33 H33 0.9300 .
C34 C35 1.349(10) .
C34 H34 0.9300 .
C35 C36 1.474(9) .
C35 S6 1.710(6) .
C36 O24 1.250(9) .
C36 O23 1.265(8) .
C36 Sm6 3.039(7) 1_565
C37 O25 1.260(8) .
C37 O26 1.262(8) .
C37 C38 1.470(8) .
C38 C39 1.357(10) .
C38 S7 1.711(6) .
C39 C40 1.410(9) .
C39 H39 0.9300 .
C40 C41 1.351(10) .
C40 H40 0.9300 .
C41 C42 1.475(9) .
C41 S7 1.704(7) .
C42 O27 1.239(8) .
C42 O28 1.258(8) .
C43 O30 1.255(8) .
C43 O29 1.258(8) .
C43 C44 1.474(8) .
C43 Sm4 3.018(6) .
C44 C45 1.366(9) .
C44 S8 1.712(6) .
C45 C46 1.406(9) .
C45 H45 0.9300 .
C46 C47 1.357(9) .
C46 H46 0.9300 .
C47 C48 1.496(9) .
C47 S8 1.712(6) .
C48 O31 1.222(8) .
C48 O32 1.253(8) .
C49 O33 1.250(8) .
C49 O34 1.250(8) .
C49 C50 1.496(8) .
C50 C51 1.359(9) .
C50 S9 1.700(6) .
C51 C52 1.412(9) .
C51 H51 0.9300 .
C52 C53 1.365(9) .
C52 H52 0.9300 .
C53 C54 1.473(9) .
C53 S9 1.709(6) .
C54 O36 1.249(8) .
C54 O35 1.249(9) .
C54 Sm3 3.022(7) 1_544
O1 Sm2 2.385(4) .
O2 Sm1 2.338(4) .
O3 Sm1 2.399(4) 2_664
O4 Sm2 2.297(4) 2_664
O5 Sm1 2.473(4) .
O5 Sm2 2.759(5) .
O6 Sm2 2.421(5) .
O7 Sm1 2.344(5) 2_674
O8 Sm5 2.394(4) 1_565
O9 Sm1 2.462(4) .
O10 Sm2 2.328(4) .
O11 Sm1 2.425(5) 2_675
O12 Sm5 2.294(4) 1_566
O13 Sm2 2.310(4) .
O14 Sm3 2.414(4) .
O15 Sm5 2.382(4) .
O16 Sm6 2.483(4) .
O17 Sm2 2.434(4) .
O18 Sm3 2.312(4) .
O19 Sm3 2.655(4) .
O19 Sm2 2.664(4) .
O19 H19A 0.84(3) .
O19 H19B 0.83(3) .
O20 Sm6 2.389(4) 1_556
O20 Sm5 2.812(4) 1_556
O21 Sm3 2.384(4) .
O22 Sm4 2.422(4) .
O23 Sm5 2.328(4) 1_565
O23 Sm6 2.896(5) 1_565
O24 Sm6 2.450(5) 1_565
O25 Sm3 2.448(4) .
O26 Sm4 2.366(4) .
O27 Sm6 2.408(4) 1_556
O28 Sm4 2.286(4) 3_645
O29 Sm3 2.356(4) .
O29 Sm4 2.857(4) .
O30 Sm4 2.470(4) .
O31 Sm4 2.412(4) 3_644
O32 Sm6 2.309(5) .
O33 Sm5 2.378(4) .
O34 Sm6 2.379(4) .
O35 Sm3 2.473(5) 1_544
O36 Sm4 2.339(4) 1_544
O36 Sm3 2.854(5) 1_544
O42 Sm6 2.585(4) .
O42 H42B 0.84(3) .
O42 H42A 0.86(3) .
O43 Sm5 2.468(4) 1_556
O44 Sm1 2.540(4) .
O44 H44A 0.85(3) .
O44 H44B 0.85(3) .
Sm1 O7 2.344(5) 2_675
Sm1 O3 2.399(4) 2_665
Sm1 O11 2.425(5) 2_674
Sm1 O37 2.432(4) .
Sm2 O4 2.297(4) 2_665
Sm3 O38 2.463(5) .
Sm3 O35 2.473(5) 1_566
Sm3 O36 2.854(5) 1_566
Sm3 C54 3.022(7) 1_566
Sm4 O28 2.286(4) 3_654
Sm4 O36 2.340(4) 1_566
Sm4 O31 2.412(4) 3_655
Sm4 O39 2.432(5) .
Sm5 O12 2.294(4) 1_544
Sm5 O23 2.328(4) 1_545
Sm5 O8 2.394(4) 1_545
Sm5 O41 2.421(4) .
Sm5 O43 2.468(4) 1_554
Sm5 O20 2.812(4) 1_554
Sm5 C30 3.004(6) 1_554
Sm6 O20 2.389(4) 1_554
Sm6 O27 2.408(4) 1_554
Sm6 O40 2.447(5) .
Sm6 O24 2.450(5) 1_545
Sm6 O23 2.896(5) 1_545
Sm6 C36 3.039(7) 1_545
N1 C55 1.39(2) .
N1 C56 1.42(2) .
N1 C58 1.53(2) .
C55 O37 1.22(2) .
C55 H55 0.9300 .
C56 C57 1.50(3) .
C56 H56A 0.9700 .
C56 H56B 0.9700 .
C57 H57A 0.9600 .
C57 H57B 0.9600 .
C57 H57C 0.9600 .
C58 C59 1.60(3) .
C58 H58A 0.9700 .
C58 H58B 0.9700 .
C59 H59A 0.9600 .
C59 H59B 0.9600 .
C59 H59C 0.9600 .
N1' C55' 1.382(19) .
N1' C56' 1.45(2) .
N1' C58' 1.47(2) .
C55' O37 1.17(2) .
C55' H55' 0.9300 .
C56' C57' 1.47(2) .
C56' H56C 0.9700 .
C56' H56D 0.9700 .
C57' H57D 0.9600 .
C57' H57E 0.9600 .
C57' H57F 0.9600 .
C58' C59' 1.53(2) .
C58' H58C 0.9700 .
C58' H58D 0.9700 .
C59' H59D 0.9600 .
C59' H59E 0.9600 .
C59' H59F 0.9600 .
O38 C60 1.215(9) .
N2 C60 1.341(10) .
N2 C63 1.467(14) .
N2 C61 1.515(13) .
C60 H60 0.9300 .
C61 C62 1.475(18) .
C61 H61A 0.9700 .
C61 H61B 0.9700 .
C62 H62A 0.9600 .
C62 H62B 0.9600 .
C62 H624 0.9600 .
C63 C64 1.462(16) .
C63 H63A 0.9700 .
C63 H63B 0.9700 .
C64 H64A 0.9600 .
C64 H64B 0.9600 .
C64 H64C 0.9600 .
N3 C65 1.39(2) .
N3 C66 1.44(2) .
N3 C68 1.489(19) .
C65 O39 1.219(17) .
C65 H65 0.9300 .
C66 C67 1.54(2) .
C66 H66A 0.9700 .
C66 H66B 0.9700 .
C67 H67A 0.9600 .
C67 H67B 0.9600 .
C67 H67C 0.9600 .
C68 C69 1.50(2) .
C68 H68A 0.9700 .
C68 H68B 0.9700 .
C69 H69A 0.9600 .
C69 H69B 0.9600 .
C69 H69C 0.9600 .
N3' C65' 1.381(18) .
N3' C68' 1.457(17) .
N3' C66' 1.471(18) .
C65' O39 1.221(14) .
C65' H65' 0.9300 .
C66' C67' 1.53(2) .
C66' H66C 0.9700 .
C66' H66D 0.9700 .
C67' H67D 0.9600 .
C67' H67E 0.9600 .
C67' H67F 0.9600 .
C68' C69' 1.54(2) .
C68' H68C 0.9700 .
C68' H68D 0.9700 .
C69' H69D 0.9600 .
C69' H69E 0.9600 .
C69' H69F 0.9600 .
O40 C70 1.224(8) .
N4 C70 1.313(9) .
N4 C71 1.463(12) .
N4 C73 1.478(13) .
C70 H70 0.9300 .
C71 C72 1.439(16) .
C71 H71A 0.9700 .
C71 H71B 0.9700 .
C72 H72A 0.9600 .
C72 H72B 0.9600 .
C72 H72C 0.9600 .
C73 C74 1.482(16) .
C73 H73A 0.9700 .
C73 H73B 0.9700 .
C74 H74A 0.9600 .
C74 H74B 0.9600 .
C74 H74C 0.9600 .
N5 C75 1.45(2) .
N5 C76 1.45(3) .
N5 C78 1.52(3) .
C75 O41 1.15(2) .
C75 H75 0.9300 .
C76 C77 1.52(3) .
C76 H76A 0.9700 .
C76 H76B 0.9700 .
C77 H77A 0.9600 .
C77 H77B 0.9600 .
C77 H77C 0.9600 .
C78 C79 1.52(3) .
C78 H78A 0.9700 .
C78 H78B 0.9700 .
C79 H79A 0.9600 .
C79 H79B 0.9600 .
C79 H79C 0.9600 .
N5' C75' 1.353(19) .
N5' C76' 1.48(2) .
N5' C78' 1.50(2) .
C75' O41 1.154(15) .
C75' H75' 0.9300 .
C76' C77' 1.47(2) .
C76' H76C 0.9700 .
C76' H76D 0.9700 .
C77' H77D 0.9600 .
C77' H77E 0.9600 .
C77' H77F 0.9600 .
C78' C79' 1.52(2) .
C78' H78C 0.9700 .
C78' H78D 0.9700 .
C79' H79D 0.9600 .
C79' H79E 0.9600 .
C79' H79F 0.9600 .

loop_
_geom_hbond_atom_site_label_D
_geom_hbond_atom_site_label_H
_geom_hbond_atom_site_label_A
_geom_hbond_distance_DH
_geom_hbond_distance_HA
_geom_hbond_distance_DA
_geom_hbond_angle_DHA
_geom_hbond_site_symmetry_A
C4 H4 O17 0.93 2.49 3.380(9) 159.3 2_664
C4 H4 S5 0.93 2.92 3.566(8) 128.1 2_664
C16 H16 O33 0.93 2.56 3.443(9) 159.3 1_566
C21 H21 S1 0.93 2.85 3.451(7) 123.5 .
C28 H28 O40 0.93 2.64 3.410(8) 140.1 1_556
C34 H34 O8 0.93 2.54 3.404(8) 154.7 .
C34 H34 S2 0.93 2.97 3.520(7) 119.5 .
C40 H40 S6 0.93 2.83 3.512(7) 130.8 3_645
C46 H46 S4 0.93 2.89 3.330(7) 110.0 .
C52 H52 O31 0.93 2.55 3.411(8) 154.4 3_644
C59 H59A S5 0.96 2.96 3.67(3) 131.5 1_565
C55' H55' O9 0.93 2.36 2.91(2) 116.9 .
C57' H57D S1 0.96 2.74 3.45(4) 131.3 1_565
C59' H59D O17 0.96 2.55 3.40(3) 147.8 1_565
C65 H65 O22 0.93 2.49 3.01(2) 115.9 .
C69 H69A S8 0.96 2.71 3.63(3) 160.9 1_565
C67' H67D S7 0.96 3.03 3.68(3) 126.1 1_565
C67' H67E S8 0.96 2.83 3.45(3) 122.9 3_655
C72 H72A S6 0.96 2.86 3.811(16) 172.2 .
C79 H79C S2 0.96 2.79 3.52(7) 133.2 1_545
C75' H75' O8 0.93 2.38 2.95(2) 119.8 1_545
C77' H77D S5 0.96 2.93 3.78(3) 147.9 1_544
O19 H19A O35 0.84(3) 2.17(6) 2.750(7) 126(7) 1_566
O19 H19B O6 0.83(3) 2.35(7) 2.745(7) 109(6) .
O42 H42B O26 0.84(3) 2.20(3) 2.771(7) 125(3) 3_644
O44 H44A O43 0.85(3) 2.24(6) 2.905(7) 135(7) 2_664
O44 H44B O15 0.85(3) 2.09(5) 2.852(6) 149(7) 2_665
O42 H42A O30 0.86(3) 2.23(3) 2.829(7) 126(4) 3_644
C4 H4 O17 0.93 2.49 3.380(9) 159.3 2_664
C4 H4 S5 0.93 2.92 3.566(8) 128.1 2_664
C16 H16 O33 0.93 2.56 3.443(9) 159.3 1_566
C21 H21 S1 0.93 2.85 3.451(7) 123.5 .
C28 H28 O40 0.93 2.64 3.410(8) 140.1 1_556
C34 H34 O8 0.93 2.54 3.404(8) 154.7 .
C34 H34 S2 0.93 2.97 3.520(7) 119.5 .
C40 H40 S6 0.93 2.83 3.512(7) 130.8 3_645
C46 H46 S4 0.93 2.89 3.330(7) 110.0 .
C52 H52 O31 0.93 2.55 3.411(8) 154.4 3_644
C59 H59A S5 0.96 2.96 3.67(3) 131.5 1_565
C55' H55' O9 0.93 2.36 2.91(2) 116.9 .
C57' H57D S1 0.96 2.74 3.45(4) 131.3 1_565
C59' H59D O17 0.96 2.55 3.40(3) 147.8 1_565
C65 H65 O22 0.93 2.49 3.01(2) 115.9 .
C69 H69A S8 0.96 2.71 3.63(3) 160.9 1_565
C67' H67D S7 0.96 3.03 3.68(3) 126.1 1_565
C67' H67E S8 0.96 2.83 3.45(3) 122.9 3_655
C72 H72A S6 0.96 2.86 3.811(16) 172.2 .
C79 H79C S2 0.96 2.79 3.52(7) 133.2 1_545
C75' H75' O8 0.93 2.38 2.95(2) 119.8 1_545
C77' H77D S5 0.96 2.93 3.78(3) 147.9 1_544
O19 H19A O35 0.84(3) 2.17(6) 2.750(7) 126(7) 1_566
O19 H19B O6 0.83(3) 2.35(7) 2.745(7) 109(6) .
O42 H42B O26 0.84(3) 2.20(3) 2.771(7) 125(3) 3_644
O44 H44A O43 0.85(3) 2.24(6) 2.905(7) 135(7) 2_664
O44 H44B O15 0.85(3) 2.09(5) 2.852(6) 149(7) 2_665
O42 H42A O30 0.86(3) 2.23(3) 2.829(7) 126(4) 3_644

loop_
_geom_torsion_atom_site_label_1
_geom_torsion_atom_site_label_2
_geom_torsion_atom_site_label_3
_geom_torsion_atom_site_label_4
_geom_torsion
_geom_torsion_site_symmetry_1
_geom_torsion_site_symmetry_4
O2 C1 C2 C3 2.8(12) . .
O1 C1 C2 C3 -178.7(9) . .
O2 C1 C2 S1 -179.7(5) . .
O1 C1 C2 S1 -1.1(10) . .
C1 C2 C3 C4 178.8(8) . .
S1 C2 C3 C4 1.0(12) . .
C2 C3 C4 C5 -1.8(14) . .
C3 C4 C5 C6 -179.5(8) . .
C3 C4 C5 S1 1.7(12) . .
C4 C5 C6 O3 -174.8(9) . .
S1 C5 C6 O3 3.8(10) . .
C4 C5 C6 O4 5.6(13) . .
S1 C5 C6 O4 -175.8(6) . .
O6 C7 C8 C9 -173.9(9) . .
O5 C7 C8 C9 6.8(14) . .
O6 C7 C8 S2 6.9(10) . .
O5 C7 C8 S2 -172.3(6) . .
C7 C8 C9 C10 -178.7(9) . .
S2 C8 C9 C10 0.5(11) . .
C8 C9 C10 C11 0.9(13) . .
C9 C10 C11 C12 177.1(8) . .
C9 C10 C11 S2 -1.9(11) . .
C10 C11 C12 O7 -12.3(13) . .
S2 C11 C12 O7 166.6(6) . .
C10 C11 C12 O8 168.9(9) . .
S2 C11 C12 O8 -12.2(10) . .
O9 C13 C14 C15 170.0(9) . .
O10 C13 C14 C15 -9.7(13) . .
O9 C13 C14 S3 -4.0(10) . .
O10 C13 C14 S3 176.3(6) . .
C13 C14 C15 C16 -172.2(9) . .
S3 C14 C15 C16 2.3(11) . .
C14 C15 C16 C17 -1.5(14) . .
C15 C16 C17 C18 174.0(8) . .
C15 C16 C17 S3 0.0(12) . .
C16 C17 C18 O12 -13.0(13) . .
S3 C17 C18 O12 160.5(6) . .
C16 C17 C18 O11 168.9(9) . .
S3 C17 C18 O11 -17.6(10) . .
O14 C19 C20 C21 180.0(8) . .
O13 C19 C20 C21 3.4(12) . .
O14 C19 C20 S4 3.2(11) . .
O13 C19 C20 S4 -173.4(6) . .
C19 C20 C21 C22 -175.4(8) . .
S4 C20 C21 C22 1.6(9) . .
C20 C21 C22 C23 -0.9(10) . .
C21 C22 C23 C24 176.2(7) . .
C21 C22 C23 S4 -0.3(9) . .
C22 C23 C24 O16 -167.1(7) . .
S4 C23 C24 O16 9.1(9) . .
C22 C23 C24 O15 8.5(11) . .
S4 C23 C24 O15 -175.3(5) . .
O17 C25 C26 C27 -154.2(8) . .
O18 C25 C26 C27 24.9(12) . .
O17 C25 C26 S5 27.9(11) . .
O18 C25 C26 S5 -153.0(6) . .
C25 C26 C27 C28 -176.9(7) . .
S5 C26 C27 C28 1.2(9) . .
C26 C27 C28 C29 0.0(11) . .
C27 C28 C29 C30 177.3(7) . .
C27 C28 C29 S5 -1.3(9) . .
C28 C29 C30 O20 -7.1(11) . .
S5 C29 C30 O20 171.2(5) . .
C28 C29 C30 O43 173.7(7) . .
S5 C29 C30 O43 -8.0(8) . .
C28 C29 C30 Sm5 -140.7(17) . 1_556
S5 C29 C30 Sm5 38(2) . 1_556
O22 C31 C32 C33 170.1(7) . .
O21 C31 C32 C33 -12.0(11) . .
O22 C31 C32 S6 -5.0(9) . .
O21 C31 C32 S6 172.9(5) . .
C31 C32 C33 C34 -176.2(7) . .
S6 C32 C33 C34 -0.7(9) . .
C32 C33 C34 C35 1.1(10) . .
C33 C34 C35 C36 177.9(7) . .
C33 C34 C35 S6 -0.9(9) . .
C34 C35 C36 O24 177.4(8) . .
S6 C35 C36 O24 -3.9(9) . .
C34 C35 C36 O23 -2.6(12) . .
S6 C35 C36 O23 176.1(5) . .
C34 C35 C36 Sm6 136.5(19) . 1_565
S6 C35 C36 Sm6 -45(2) . 1_565
O25 C37 C38 C39 -176.8(8) . .
O26 C37 C38 C39 1.2(11) . .
O25 C37 C38 S7 1.3(9) . .
O26 C37 C38 S7 179.3(5) . .
C37 C38 C39 C40 178.7(8) . .
S7 C38 C39 C40 0.5(10) . .
C38 C39 C40 C41 -2.2(12) . .
C39 C40 C41 C42 -173.3(8) . .
C39 C40 C41 S7 2.9(10) . .
C40 C41 C42 O27 -170.5(8) . .
S7 C41 C42 O27 13.7(10) . .
C40 C41 C42 O28 9.6(12) . .
S7 C41 C42 O28 -166.3(5) . .
O30 C43 C44 C45 177.0(7) . .
O29 C43 C44 C45 -3.6(10) . .
Sm4 C43 C44 C45 -147(2) . .
O30 C43 C44 S8 -3.6(8) . .
O29 C43 C44 S8 175.7(5) . .
Sm4 C43 C44 S8 32(3) . .
C43 C44 C45 C46 177.5(6) . .
S8 C44 C45 C46 -1.9(8) . .
C44 C45 C46 C47 1.1(10) . .
C45 C46 C47 C48 -175.9(7) . .
C45 C46 C47 S8 0.1(9) . .
C46 C47 C48 O31 -155.8(8) . .
S8 C47 C48 O31 28.7(10) . .
C46 C47 C48 O32 27.0(11) . .
S8 C47 C48 O32 -148.5(6) . .
O33 C49 C50 C51 174.6(7) . .
O34 C49 C50 C51 -7.1(11) . .
O33 C49 C50 S9 -4.2(9) . .
O34 C49 C50 S9 174.1(5) . .
C49 C50 C51 C52 -179.7(7) . .
S9 C50 C51 C52 -0.8(9) . .
C50 C51 C52 C53 -0.1(11) . .
C51 C52 C53 C54 -179.7(7) . .
C51 C52 C53 S9 0.9(9) . .
C52 C53 C54 O36 0.8(11) . .
S9 C53 C54 O36 -179.8(5) . .
C52 C53 C54 O35 -179.1(8) . .
S9 C53 C54 O35 0.2(9) . .
C52 C53 C54 Sm3 138(2) . 1_544
S9 C53 C54 Sm3 -42(3) . 1_544
O2 C1 O1 Sm2 -22.4(10) . .
C2 C1 O1 Sm2 159.2(5) . .
O1 C1 O2 Sm1 54.6(12) . .
C2 C1 O2 Sm1 -127.0(7) . .
O4 C6 O3 Sm1 -15.2(10) . 2_664
C5 C6 O3 Sm1 165.2(5) . 2_664
O3 C6 O4 Sm2 59(2) . 2_664
C5 C6 O4 Sm2 -121.5(16) . 2_664
O6 C7 O5 Sm1 -161.9(15) . .
C8 C7 O5 Sm1 17(2) . .
Sm2 C7 O5 Sm1 -158(2) . .
O6 C7 O5 Sm2 -4.2(7) . .
C8 C7 O5 Sm2 175.0(7) . .
O5 C7 O6 Sm2 4.9(9) . .
C8 C7 O6 Sm2 -174.4(6) . .
O8 C12 O7 Sm1 62(3) . 2_674
C11 C12 O7 Sm1 -117(3) . 2_674
O7 C12 O8 Sm5 4.2(12) . 1_565
C11 C12 O8 Sm5 -177.1(5) . 1_565
O10 C13 O9 Sm1 6.0(14) . .
C14 C13 O9 Sm1 -173.7(5) . .
O9 C13 O10 Sm2 -31.5(12) . .
C14 C13 O10 Sm2 148.2(5) . .
O12 C18 O11 Sm1 -13.9(11) . 2_675
C17 C18 O11 Sm1 163.9(5) . 2_675
O11 C18 O12 Sm5 -98.5(10) . 1_566
C17 C18 O12 Sm5 83.6(10) . 1_566
O14 C19 O13 Sm2 63.9(11) . .
C20 C19 O13 Sm2 -119.8(7) . .
O13 C19 O14 Sm3 19.1(12) . .
C20 C19 O14 Sm3 -157.1(5) . .
O16 C24 O15 Sm5 35.7(10) . .
C23 C24 O15 Sm5 -139.7(5) . .
O15 C24 O16 Sm6 -2.5(11) . .
C23 C24 O16 Sm6 172.8(5) . .
O18 C25 O17 Sm2 -12.9(12) . .
C26 C25 O17 Sm2 166.2(5) . .
O17 C25 O18 Sm3 51(3) . .
C26 C25 O18 Sm3 -129(2) . .
O43 C30 O20 Sm6 -174.4(19) . 1_556
C29 C30 O20 Sm6 6(3) . 1_556
Sm5 C30 O20 Sm6 177(2) 1_556 1_556
O43 C30 O20 Sm5 9.1(6) . 1_556
C29 C30 O20 Sm5 -170.1(5) . 1_556
O22 C31 O21 Sm3 -42.9(11) . .
C32 C31 O21 Sm3 139.4(5) . .
O21 C31 O22 Sm4 10.0(11) . .
C32 C31 O22 Sm4 -172.4(4) . .
O24 C36 O23 Sm5 -137(2) . 1_565
C35 C36 O23 Sm5 43(3) . 1_565
Sm6 C36 O23 Sm5 -128(2) 1_565 1_565
O24 C36 O23 Sm6 -9.0(7) . 1_565
C35 C36 O23 Sm6 171.0(6) . 1_565
O23 C36 O24 Sm6 11.0(8) . 1_565
C35 C36 O24 Sm6 -169.0(5) . 1_565
O26 C37 O25 Sm3 -9.1(11) . .
C38 C37 O25 Sm3 168.6(5) . .
O25 C37 O26 Sm4 42.3(10) . .
C38 C37 O26 Sm4 -135.5(5) . .
O28 C42 O27 Sm6 16.8(12) . 1_556
C41 C42 O27 Sm6 -163.2(5) . 1_556
O27 C42 O28 Sm4 72.9(12) . 3_645
C41 C42 O28 Sm4 -107.1(8) . 3_645
O30 C43 O29 Sm4 6.5(6) . .
C44 C43 O29 Sm4 -172.8(5) . .
O29 C43 O30 Sm4 -7.7(7) . .
C44 C43 O30 Sm4 171.6(5) . .
O32 C48 O31 Sm4 0.2(12) . 3_644
C47 C48 O31 Sm4 -176.6(5) . 3_644
O31 C48 O32 Sm6 65.6(19) . .
C47 C48 O32 Sm6 -117.4(14) . .
O34 C49 O33 Sm5 12.4(11) . .
C50 C49 O33 Sm5 -169.6(4) . .
O33 C49 O34 Sm6 -40.9(11) . .
C50 C49 O34 Sm6 141.0(5) . .
O36 C54 O35 Sm3 10.7(8) . 1_544
C53 C54 O35 Sm3 -169.3(5) . 1_544
O35 C54 O36 Sm4 -173(2) . 1_544
C53 C54 O36 Sm4 8(3) . 1_544
Sm3 C54 O36 Sm4 -163(2) 1_544 1_544
O35 C54 O36 Sm3 -9.1(7) . 1_544
C53 C54 O36 Sm3 171.0(6) . 1_544
O20 C30 O43 Sm5 -10.6(7) . 1_556
C29 C30 O43 Sm5 168.6(5) . 1_556
C4 C5 S1 C2 -1.0(8) . .
C6 C5 S1 C2 -179.8(7) . .
C3 C2 S1 C5 -0.1(8) . .
C1 C2 S1 C5 -177.9(7) . .
C9 C8 S2 C11 -1.3(7) . .
C7 C8 S2 C11 177.9(7) . .
C10 C11 S2 C8 1.8(8) . .
C12 C11 S2 C8 -177.2(7) . .
C16 C17 S3 C14 1.2(8) . .
C18 C17 S3 C14 -173.3(7) . .
C15 C14 S3 C17 -2.0(7) . .
C13 C14 S3 C17 173.0(7) . .
C22 C23 S4 C20 1.0(6) . .
C24 C23 S4 C20 -175.8(6) . .
C21 C20 S4 C23 -1.4(7) . .
C19 C20 S4 C23 175.8(7) . .
C28 C29 S5 C26 1.7(6) . .
C30 C29 S5 C26 -177.0(6) . .
C27 C26 S5 C29 -1.6(6) . .
C25 C26 S5 C29 176.5(7) . .
C33 C32 S6 C35 0.2(6) . .
C31 C32 S6 C35 175.9(6) . .
C34 C35 S6 C32 0.4(6) . .
C36 C35 S6 C32 -178.5(6) . .
C40 C41 S7 C38 -2.2(7) . .
C42 C41 S7 C38 174.2(7) . .
C39 C38 S7 C41 1.0(7) . .
C37 C38 S7 C41 -177.4(6) . .
C46 C47 S8 C44 -1.0(6) . .
C48 C47 S8 C44 175.1(6) . .
C45 C44 S8 C47 1.6(6) . .
C43 C44 S8 C47 -177.8(6) . .
C51 C50 S9 C53 1.1(6) . .
C49 C50 S9 C53 -179.9(6) . .
C52 C53 S9 C50 -1.1(6) . .
C54 C53 S9 C50 179.4(6) . .
C56 N1 C55 O37 4(4) . .
C58 N1 C55 O37 -175(2) . .
C55 N1 C56 C57 -98(4) . .
C58 N1 C56 C57 81(4) . .
C55 N1 C58 C59 107(3) . .
C56 N1 C58 C59 -72(4) . .
C56' N1' C55' O37 -22(4) . .
C58' N1' C55' O37 -179(2) . .
C55' N1' C56' C57' 92(4) . .
C58' N1' C56' C57' -112(3) . .
C55' N1' C58' C59' 89(3) . .
C56' N1' C58' C59' -67(3) . .
Sm3 O38 C60 N2 159.9(7) . .
C63 N2 C60 O38 8.7(16) . .
C61 N2 C60 O38 178.2(10) . .
C60 N2 C61 C62 103.8(17) . .
C63 N2 C61 C62 -86.6(18) . .
C60 N2 C63 C64 -95.7(14) . .
C61 N2 C63 C64 94.9(14) . .
C66 N3 C65 O39 -27(4) . .
C68 N3 C65 O39 166(3) . .
C65 N3 C66 C67 112(3) . .
C68 N3 C66 C67 -80(3) . .
C65 N3 C68 C69 -21(4) . .
C66 N3 C68 C69 172(3) . .
C68' N3' C65' O39 -174.7(18) . .
C66' N3' C65' O39 15(3) . .
C65' N3' C66' C67' 74(3) . .
C68' N3' C66' C67' -96(2) . .
C65' N3' C68' C69' -94(3) . .
C66' N3' C68' C69' 76(3) . .
Sm6 O40 C70 N4 168.3(6) . .
C71 N4 C70 O40 -173.6(10) . .
C73 N4 C70 O40 6.4(15) . .
C70 N4 C71 C72 9(2) . .
C73 N4 C71 C72 -170.8(14) . .
C70 N4 C73 C74 -85.5(14) . .
C71 N4 C73 C74 94.5(13) . .
C76 N5 C75 O41 -5(5) . .
C78 N5 C75 O41 -119(4) . .
C75 N5 C76 C77 -134(5) . .
C78 N5 C76 C77 -10(7) . .
C75 N5 C78 C79 -37(6) . .
C76 N5 C78 C79 -164(5) . .
C76' N5' C75' O41 11(4) . .
C78' N5' C75' O41 138(3) . .
C75' N5' C76' C77' -97(4) . .
C78' N5' C76' C77' 127(3) . .
C75' N5' C78' C79' 88(3) . .
C76' N5' C78' C79' -133(3) . .
N1' C55' O37 Sm1 172.4(16) . .
N1 C55 O37 Sm1 154.3(18) . .
N3 C65 O39 Sm4 -148.2(19) . .
N3' C65' O39 Sm4 -179.6(14) . .
N5 C75 O41 Sm5 140(3) . .
N5' C75' O41 Sm5 144(2) . .
